data_4073495
loop_
_publ_author_name
'McGlacken, Gerard P.'
'O'Brien, Ciara T.'
'Whitwood, Adrian C.'
'Fairlamb, Ian J. S.'

_publ_section_title
;
 Chiral Mono- and Bis-annelated Cyclopentadienyl Ligands Derived from
 Tartaric Acid:&#x00A0; Synthesis of [(\h5-Cyclopentadienyl)RuCl(cod)] and
 [(\h5-Cyclopentadienyl)(\h6-benzene)Ru]PF6Derivatives
;
_journal_issue 15
_journal_name_full Organometallics
_journal_page_first 3722
_journal_paper_doi 10.1021/om700393b
_journal_volume 26
_journal_year 2007
_chemical_absolute_configuration ad
_chemical_formula_moiety '2(C18 H21 O2 Ru), C H2 Cl2, 2(F6 P)'
_chemical_formula_sum 'C37 H44 Cl2 F12 O4 P2 Ru2'
_chemical_formula_weight 1115.70
_chemical_name_systematic
; 
 ? 
;
_space_group_IT_number 3
_symmetry_cell_setting monoclinic
_symmetry_space_group_name_Hall 'P 2y'
_symmetry_space_group_name_H-M 'P 1 2 1'
_atom_sites_solution_hydrogens geom
_atom_sites_solution_primary direct
_atom_sites_solution_secondary difmap
_audit_creation_method SHELXL-97
_cell_angle_alpha 90.00
_cell_angle_beta 110.3650(10)
_cell_angle_gamma 90.00
_cell_formula_units_Z 4
_cell_length_a 23.2056(11)
_cell_length_b 8.1184(4)
_cell_length_c 23.2436(11)
_cell_measurement_reflns_used 8909
_cell_measurement_temperature 115(2)
_cell_measurement_theta_max 28.19
_cell_measurement_theta_min 2.51
_cell_volume 4105.2(3)
_computing_cell_refinement 'Bruker SMART'
_computing_data_collection 'Bruker SMART'
_computing_data_reduction 'Bruker SAINT'
_computing_molecular_graphics 'Bruker SHELXTL'
_computing_publication_material 'Bruker SHELXTL'
_computing_structure_refinement 'SHELXL-97 (Sheldrick, 1997)'
_computing_structure_solution 'SHELXS-97 (Sheldrick, 1997)'
_diffrn_ambient_temperature 115(2)
_diffrn_measured_fraction_theta_full 0.998
_diffrn_measured_fraction_theta_max 0.998
_diffrn_measurement_device_type 'CCD area detector'
_diffrn_measurement_method 'phi and omega scans'
_diffrn_radiation_monochromator graphite
_diffrn_radiation_source 'fine-focus sealed tube'
_diffrn_radiation_type MoK\a
_diffrn_radiation_wavelength 0.71073
_diffrn_reflns_av_R_equivalents 0.0290
_diffrn_reflns_av_sigmaI/netI 0.0478
_diffrn_reflns_limit_h_max 30
_diffrn_reflns_limit_h_min -30
_diffrn_reflns_limit_k_max 10
_diffrn_reflns_limit_k_min -10
_diffrn_reflns_limit_l_max 31
_diffrn_reflns_limit_l_min -30
_diffrn_reflns_number 42845
_diffrn_reflns_theta_full 28.30
_diffrn_reflns_theta_max 28.30
_diffrn_reflns_theta_min 0.93
_exptl_absorpt_coefficient_mu 1.038
_exptl_absorpt_correction_T_max 0.94
_exptl_absorpt_correction_T_min 0.811
_exptl_absorpt_correction_type multi-scan
_exptl_absorpt_process_details 'SADABS v2.03; (Sheldrick)'
_exptl_crystal_colour colourless
_exptl_crystal_density_diffrn 1.805
_exptl_crystal_density_method 'not measured'
_exptl_crystal_description needle
_exptl_crystal_F_000 2232
_exptl_crystal_size_max 0.20
_exptl_crystal_size_mid 0.13
_exptl_crystal_size_min 0.06
_refine_diff_density_max 1.532
_refine_diff_density_min -0.592
_refine_diff_density_rms 0.117
_refine_ls_abs_structure_details 'Flack H D (1983), Acta Cryst. A39, 876-881'
_refine_ls_abs_structure_Flack 0.05(4)
_refine_ls_extinction_method none
_refine_ls_goodness_of_fit_ref 1.029
_refine_ls_hydrogen_treatment constr
_refine_ls_matrix_type full
_refine_ls_number_parameters 1082
_refine_ls_number_reflns 20334
_refine_ls_number_restraints 1
_refine_ls_restrained_S_all 1.029
_refine_ls_R_factor_all 0.0710
_refine_ls_R_factor_gt 0.0493
_refine_ls_shift/su_max 0.013
_refine_ls_shift/su_mean 0.002
_refine_ls_structure_factor_coef Fsqd
_refine_ls_weighting_details 'calc w=1/[\s^2^(Fo^2^)+(0.0505P)^2^+9.3495P] where P=(Fo^2^+2Fc^2^)/3'
_refine_ls_weighting_scheme calc
_refine_ls_wR_factor_gt 0.1157
_refine_ls_wR_factor_ref 0.1264
_reflns_number_gt 15022
_reflns_number_total 20334
_reflns_threshold_expression >2sigma(I)
_cod_data_source_file om700393b-file005.cif
_cod_data_source_block ijf0501m
_cod_depositor_comments
;
The following automatic conversions were performed:

'_symmetry_cell_setting' value 'Monoclinic' changed to 'monoclinic'
according to /home/saulius/struct/CIF-dictionaries/cif_core.dic
dictionary named 'cif_core.dic' version 2.4.1 from 2010-06-29.

Automatic conversion script
Id: cif_fix_values 1715 2011-07-08 13:25:40Z adriana 
;
_cod_original_sg_symbol_H-M P2
_cod_database_code 4073495

loop_
_symmetry_equiv_pos_as_xyz
'x, y, z'
'-x, y, -z'

loop_
_atom_site_label
_atom_site_type_symbol
_atom_site_fract_x
_atom_site_fract_y
_atom_site_fract_z
_atom_site_U_iso_or_equiv
_atom_site_adp_type
_atom_site_occupancy
_atom_site_symmetry_multiplicity
_atom_site_calc_flag
_atom_site_refinement_flags
C1 C 0.2392(4) 0.1856(10) 0.9832(4) 0.0188(16) Uani 1 1 d .
H1 H 0.2403 0.0687 0.9850 0.023 Uiso 1 1 calc R
C2 C 0.1820(4) 0.2701(10) 0.9656(4) 0.0214(19) Uani 1 1 d .
H2 H 0.1448 0.2094 0.9551 0.026 Uiso 1 1 calc R
C3 C 0.1805(4) 0.4454(10) 0.9638(4) 0.0195(18) Uani 1 1 d .
H3 H 0.1424 0.5023 0.9528 0.023 Uiso 1 1 calc R
C4 C 0.2368(4) 0.5349(10) 0.9786(4) 0.0227(19) Uani 1 1 d .
H4 H 0.2362 0.6517 0.9762 0.027 Uiso 1 1 calc R
C5 C 0.2940(4) 0.4487(9) 0.9970(4) 0.0229(19) Uani 1 1 d .
H5 H 0.3317 0.5075 1.0086 0.027 Uiso 1 1 calc R
C6 C 0.2936(4) 0.2749(9) 0.9977(4) 0.0193(17) Uani 1 1 d .
H6 H 0.3315 0.2173 1.0083 0.023 Uiso 1 1 calc R
C7 C 0.2326(3) 0.1933(9) 0.8282(3) 0.0179(14) Uani 1 1 d .
C8 C 0.1787(4) 0.2749(11) 0.8129(4) 0.033(2) Uani 1 1 d .
H8 H 0.1400 0.2209 0.8016 0.039 Uiso 1 1 calc R
C9 C 0.1849(5) 0.4440(11) 0.8153(4) 0.036(2) Uani 1 1 d .
H9 H 0.1532 0.5241 0.8070 0.043 Uiso 1 1 calc R
C10 C 0.2537(3) 0.4743(10) 0.8340(3) 0.0229(16) Uani 1 1 d .
H10 H 0.2742 0.5775 0.8398 0.027 Uiso 1 1 calc R
C11 C 0.2812(3) 0.3106(7) 0.8410(3) 0.0152(13) Uani 1 1 d .
C12 C 0.3469(3) 0.2710(9) 0.8559(3) 0.0207(15) Uani 1 1 d .
H12A H 0.3729 0.3415 0.8898 0.025 Uiso 1 1 calc R
H12B H 0.3594 0.2876 0.8197 0.025 Uiso 1 1 calc R
C13 C 0.3533(3) 0.0899(7) 0.8752(3) 0.0258(13) Uani 1 1 d .
H13 H 0.3492 0.0755 0.9163 0.031 Uiso 1 1 calc R
C14 C 0.3064(3) -0.0112(9) 0.8271(3) 0.0298(14) Uani 1 1 d .
H14 H 0.3065 0.0194 0.7855 0.036 Uiso 1 1 calc R
C15 C 0.2423(3) 0.0095(9) 0.8296(3) 0.0251(15) Uani 1 1 d .
H15A H 0.2113 -0.0440 0.7939 0.030 Uiso 1 1 calc R
H15B H 0.2397 -0.0387 0.8677 0.030 Uiso 1 1 calc R
C16 C 0.3980(3) -0.1563(12) 0.8633(3) 0.0220(14) Uani 1 1 d .
C17 C 0.4189(4) -0.1953(18) 0.8121(4) 0.089(5) Uani 1 1 d .
H17A H 0.3887 -0.1548 0.7737 0.133 Uiso 1 1 calc R
H17B H 0.4232 -0.3149 0.8095 0.133 Uiso 1 1 calc R
H17C H 0.4587 -0.1423 0.8188 0.133 Uiso 1 1 calc R
C18 C 0.4251(4) -0.2509(11) 0.9222(4) 0.039(2) Uani 1 1 d .
H18A H 0.4700 -0.2486 0.9352 0.059 Uiso 1 1 calc R
H18B H 0.4108 -0.3653 0.9158 0.059 Uiso 1 1 calc R
H18C H 0.4121 -0.2005 0.9540 0.059 Uiso 1 1 calc R
O1 O 0.4097(2) 0.0190(7) 0.8742(3) 0.0317(13) Uani 1 1 d .
O2 O 0.3313(2) -0.1714(8) 0.84289(19) 0.0259(11) Uani 1 1 d .
Ru1 Ru 0.23226(2) 0.35268(7) 0.905930(19) 0.01623(11) Uani 1 1 d .
C19 C 0.2059(4) 0.4354(9) 0.5046(4) 0.0218(18) Uani 1 1 d .
H19 H 0.1681 0.4942 0.4916 0.026 Uiso 1 1 calc R
C20 C 0.2069(4) 0.2614(10) 0.5070(4) 0.0208(18) Uani 1 1 d .
H20 H 0.1694 0.2027 0.4981 0.025 Uiso 1 1 calc R
C21 C 0.2617(4) 0.1747(9) 0.5222(4) 0.0217(18) Uani 1 1 d .
H21 H 0.2612 0.0576 0.5217 0.026 Uiso 1 1 calc R
C22 C 0.3181(4) 0.2594(12) 0.5383(4) 0.027(2) Uani 1 1 d .
H22 H 0.3556 0.1997 0.5492 0.032 Uiso 1 1 calc R
C23 C 0.3187(4) 0.4338(11) 0.5381(4) 0.0223(19) Uani 1 1 d .
H23 H 0.3566 0.4911 0.5487 0.027 Uiso 1 1 calc R
C24 C 0.2641(4) 0.5212(10) 0.5226(4) 0.0212(18) Uani 1 1 d .
H24 H 0.2649 0.6381 0.5239 0.025 Uiso 1 1 calc R
C25 C 0.2182(3) 0.3625(11) 0.6615(3) 0.0267(15) Uani 1 1 d .
C26 C 0.2480(5) 0.2172(10) 0.6708(4) 0.037(2) Uani 1 1 d .
H26 H 0.2286 0.1125 0.6662 0.044 Uiso 1 1 calc R
C27 C 0.3098(4) 0.2412(8) 0.6877(3) 0.0177(14) Uani 1 1 d .
H27 H 0.3397 0.1562 0.6965 0.021 Uiso 1 1 calc R
C28 C 0.3227(3) 0.4142(9) 0.6903(3) 0.0178(15) Uani 1 1 d .
H28 H 0.3616 0.4664 0.7001 0.021 Uiso 1 1 calc R
C29 C 0.2625(4) 0.4916(9) 0.6744(4) 0.030(2) Uani 1 1 d .
C30 C 0.2552(3) 0.6817(9) 0.6763(3) 0.0255(16) Uani 1 1 d .
H30A H 0.2658 0.7211 0.7190 0.031 Uiso 1 1 calc R
H30B H 0.2817 0.7384 0.6571 0.031 Uiso 1 1 calc R
C31 C 0.1884(3) 0.7108(7) 0.6402(3) 0.0256(13) Uani 1 1 d .
H31 H 0.1801 0.6954 0.5953 0.031 Uiso 1 1 calc R
C32 C 0.1468(3) 0.6012(7) 0.6612(3) 0.0260(13) Uani 1 1 d .
H32 H 0.1587 0.6093 0.7068 0.031 Uiso 1 1 calc R
C33 C 0.1493(3) 0.4184(10) 0.6429(4) 0.0312(18) Uani 1 1 d .
H33A H 0.1283 0.4054 0.5981 0.037 Uiso 1 1 calc R
H33B H 0.1278 0.3487 0.6640 0.037 Uiso 1 1 calc R
C34 C 0.1006(3) 0.8502(10) 0.6353(2) 0.0165(11) Uani 1 1 d .
C35 C 0.0812(3) 0.9245(7) 0.6862(3) 0.0199(13) Uani 1 1 d .
H35A H 0.1011 0.8639 0.7245 0.030 Uiso 1 1 calc R
H35B H 0.0365 0.9168 0.6747 0.030 Uiso 1 1 calc R
H35C H 0.0937 1.0404 0.6921 0.030 Uiso 1 1 calc R
C36 C 0.0668(4) 0.9213(12) 0.5739(3) 0.042(2) Uani 1 1 d .
H36A H 0.0746 1.0401 0.5745 0.063 Uiso 1 1 calc R
H36B H 0.0226 0.9021 0.5634 0.063 Uiso 1 1 calc R
H36C H 0.0807 0.8687 0.5431 0.063 Uiso 1 1 calc R
O3 O 0.16672(19) 0.8667(7) 0.65124(19) 0.0246(10) Uani 1 1 d .
O4 O 0.0880(2) 0.6770(7) 0.6326(2) 0.0261(11) Uani 1 1 d .
Ru2 Ru 0.26717(2) 0.34854(6) 0.597020(19) 0.01418(10) Uani 1 1 d .
C37 C 0.0180(4) 0.5328(10) 0.2625(4) 0.0228(19) Uani 1 1 d .
H37 H 0.0170 0.6498 0.2624 0.027 Uiso 1 1 calc R
C38 C 0.0350(4) 0.4433(10) 0.3204(4) 0.0171(16) Uani 1 1 d .
H38 H 0.0458 0.4983 0.3588 0.021 Uiso 1 1 calc R
C39 C 0.0345(4) 0.2727(11) 0.3159(4) 0.026(2) Uani 1 1 d .
H39 H 0.0451 0.2114 0.3530 0.031 Uiso 1 1 calc R
C40 C 0.0198(4) 0.1853(10) 0.2617(4) 0.0222(18) Uani 1 1 d .
H40 H 0.0207 0.0683 0.2619 0.027 Uiso 1 1 calc R
C41 C 0.0034(4) 0.2733(9) 0.2064(4) 0.0206(18) Uani 1 1 d .
H41 H -0.0075 0.2163 0.1684 0.025 Uiso 1 1 calc R
C42 C 0.0032(4) 0.4473(10) 0.2075(4) 0.0236(19) Uani 1 1 d .
H42 H -0.0073 0.5067 0.1700 0.028 Uiso 1 1 calc R
C43 C 0.1720(4) 0.5130(10) 0.2655(4) 0.030(2) Uani 1 1 d .
C44 C 0.1887(4) 0.4289(9) 0.3246(4) 0.0232(18) Uani 1 1 d .
H44 H 0.2001 0.4795 0.3638 0.028 Uiso 1 1 calc R
C45 C 0.1844(4) 0.2550(9) 0.3121(4) 0.0235(18) Uani 1 1 d .
H45 H 0.1921 0.1693 0.3416 0.028 Uiso 1 1 calc R
C46 C 0.1671(4) 0.2349(11) 0.2486(4) 0.040(3) Uani 1 1 d .
H46 H 0.1606 0.1325 0.2276 0.048 Uiso 1 1 calc R
C47 C 0.1605(3) 0.3948(12) 0.2203(3) 0.032(2) Uani 1 1 d .
C48 C 0.1443(3) 0.4412(8) 0.1533(3) 0.0169(13) Uani 1 1 d .
H48A H 0.1801 0.4240 0.1402 0.020 Uiso 1 1 calc R
H48B H 0.1099 0.3721 0.1273 0.020 Uiso 1 1 calc R
C49 C 0.1257(3) 0.6212(7) 0.1467(3) 0.0231(12) Uani 1 1 d .
H49 H 0.0846 0.6355 0.1511 0.028 Uiso 1 1 calc R
C50 C 0.1741(3) 0.7246(7) 0.1944(3) 0.0245(12) Uani 1 1 d .
H50 H 0.2157 0.6952 0.1940 0.029 Uiso 1 1 calc R
C51 C 0.1727(3) 0.6999(10) 0.2580(3) 0.0276(16) Uani 1 1 d .
H51A H 0.1356 0.7505 0.2620 0.033 Uiso 1 1 calc R
H51B H 0.2096 0.7488 0.2890 0.033 Uiso 1 1 calc R
C52 C 0.1371(3) 0.8665(11) 0.1023(3) 0.0213(14) Uani 1 1 d .
C53 C 0.1875(4) 0.9162(14) 0.0801(4) 0.050(3) Uani 1 1 d .
H53A H 0.1989 1.0309 0.0917 0.075 Uiso 1 1 calc R
H53B H 0.1735 0.9056 0.0354 0.075 Uiso 1 1 calc R
H53C H 0.2232 0.8449 0.0987 0.075 Uiso 1 1 calc R
C54 C 0.0784(4) 0.9638(11) 0.0753(4) 0.040(2) Uani 1 1 d .
H54A H 0.0475 0.9216 0.0915 0.060 Uiso 1 1 calc R
H54B H 0.0632 0.9529 0.0305 0.060 Uiso 1 1 calc R
H54C H 0.0865 1.0802 0.0865 0.060 Uiso 1 1 calc R
O5 O 0.1260(2) 0.6939(7) 0.0907(2) 0.0301(12) Uani 1 1 d .
O6 O 0.1580(2) 0.8846(7) 0.16911(19) 0.0272(12) Uani 1 1 d .
Ru3 Ru 0.09427(2) 0.36347(5) 0.267538(19) 0.01451(13) Uani 1 1 d .
C55 C 0.4957(4) 0.2578(9) 0.2943(4) 0.0169(16) Uani 1 1 d .
H55 H 0.5075 0.1991 0.3320 0.020 Uiso 1 1 calc R
C56 C 0.4945(4) 0.4322(10) 0.2940(4) 0.0240(19) Uani 1 1 d .
H56 H 0.5045 0.4908 0.3316 0.029 Uiso 1 1 calc R
C57 C 0.4784(4) 0.5202(10) 0.2373(4) 0.0223(19) Uani 1 1 d .
H57 H 0.4781 0.6372 0.2376 0.027 Uiso 1 1 calc R
C58 C 0.4627(4) 0.4334(11) 0.1800(4) 0.0191(17) Uani 1 1 d .
H58 H 0.4523 0.4891 0.1417 0.023 Uiso 1 1 calc R
C59 C 0.4638(4) 0.2558(11) 0.1843(4) 0.024(2) Uani 1 1 d .
H59 H 0.4530 0.1943 0.1473 0.029 Uiso 1 1 calc R
C60 C 0.4792(4) 0.1716(9) 0.2378(4) 0.0208(18) Uani 1 1 d .
H60 H 0.4790 0.0546 0.2375 0.025 Uiso 1 1 calc R
C61 C 0.3389(3) 0.3177(9) 0.2817(3) 0.0194(15) Uani 1 1 d .
C62 C 0.3316(3) 0.4769(9) 0.2536(3) 0.0205(16) Uani 1 1 d .
H62 H 0.3377 0.5805 0.2738 0.025 Uiso 1 1 calc R
C63 C 0.3133(4) 0.4489(11) 0.1882(5) 0.033(2) Uani 1 1 d .
H63 H 0.3046 0.5311 0.1572 0.040 Uiso 1 1 calc R
C64 C 0.3107(4) 0.2790(12) 0.1789(4) 0.031(2) Uani 1 1 d .
H64 H 0.3007 0.2274 0.1400 0.037 Uiso 1 1 calc R
C65 C 0.3243(3) 0.1977(10) 0.2325(3) 0.0204(16) Uani 1 1 d .
C66 C 0.3237(4) 0.0121(9) 0.2442(3) 0.0250(16) Uani 1 1 d .
H66A H 0.2810 -0.0278 0.2339 0.030 Uiso 1 1 calc R
H66B H 0.3431 -0.0485 0.2187 0.030 Uiso 1 1 calc R
C67 C 0.3597(3) -0.0137(7) 0.3116(3) 0.0229(12) Uani 1 1 d .
H67 H 0.4047 0.0010 0.3201 0.028 Uiso 1 1 calc R
C68 C 0.3387(3) 0.0963(7) 0.3518(3) 0.0228(12) Uani 1 1 d .
H68 H 0.2929 0.0889 0.3393 0.027 Uiso 1 1 calc R
C69 C 0.3575(4) 0.2815(10) 0.3500(3) 0.0302(18) Uani 1 1 d .
H69A H 0.3352 0.3537 0.3695 0.036 Uiso 1 1 calc R
H69B H 0.4023 0.2967 0.3711 0.036 Uiso 1 1 calc R
C70 C 0.3643(3) -0.1560(11) 0.3985(2) 0.0176(12) Uani 1 1 d .
C71 C 0.3135(3) -0.2282(10) 0.4175(3) 0.0263(16) Uani 1 1 d .
H71A H 0.2747 -0.1722 0.3953 0.039 Uiso 1 1 calc R
H71B H 0.3235 -0.2131 0.4618 0.039 Uiso 1 1 calc R
H71C H 0.3094 -0.3460 0.4078 0.039 Uiso 1 1 calc R
C72 C 0.4267(4) -0.2195(12) 0.4333(4) 0.045(2) Uani 1 1 d .
H72A H 0.4276 -0.3390 0.4279 0.068 Uiso 1 1 calc R
H72B H 0.4371 -0.1942 0.4770 0.068 Uiso 1 1 calc R
H72C H 0.4567 -0.1671 0.4181 0.068 Uiso 1 1 calc R
O7 O 0.3481(2) -0.1676(8) 0.33318(18) 0.0235(10) Uani 1 1 d .
O8 O 0.3660(2) 0.0213(7) 0.4107(2) 0.0281(12) Uani 1 1 d .
Ru4 Ru 0.40394(2) 0.34557(6) 0.232560(19) 0.01536(14) Uani 1 1 d .
F1 F 0.15192(16) 0.8633(8) 0.91995(17) 0.0342(10) Uani 1 1 d .
F2 F 0.0650(3) 0.7288(7) 0.9164(3) 0.0416(15) Uani 1 1 d .
F3 F 0.0975(3) 0.7205(7) 0.8361(3) 0.0407(15) Uani 1 1 d .
F4 F 0.0974(2) 0.9946(6) 0.8328(2) 0.0289(12) Uani 1 1 d .
F5 F 0.0652(3) 1.0085(7) 0.9133(3) 0.0375(14) Uani 1 1 d .
F6 F 0.01137(16) 0.8561(8) 0.82995(16) 0.0291(9) Uani 1 1 d .
P1 P 0.08154(7) 0.8608(3) 0.87503(7) 0.0185(3) Uani 1 1 d .
F7 F 0.4019(3) 0.7064(7) 0.6678(3) 0.0335(13) Uani 1 1 d .
F8 F 0.48855(15) 0.8394(8) 0.67232(16) 0.0267(9) Uani 1 1 d .
F9 F 0.4027(3) 0.9886(6) 0.6650(2) 0.0328(13) Uani 1 1 d .
F10 F 0.34890(16) 0.8411(7) 0.58003(16) 0.0315(9) Uani 1 1 d .
F11 F 0.4349(2) 0.6989(5) 0.5870(2) 0.0264(11) Uani 1 1 d .
F12 F 0.4357(3) 0.9775(6) 0.5846(3) 0.0345(13) Uani 1 1 d .
P2 P 0.41870(7) 0.8422(3) 0.62582(7) 0.0162(3) Uani 1 1 d .
F13 F 0.17088(16) 0.8484(7) 0.48836(14) 0.0271(9) Uani 1 1 d .
F14 F 0.0816(3) 0.7258(6) 0.4341(3) 0.0410(15) Uani 1 1 d .
F15 F 0.0882(2) 1.0025(6) 0.4341(2) 0.0294(12) Uani 1 1 d .
F16 F 0.1700(3) 0.9816(6) 0.4025(3) 0.0361(13) Uani 1 1 d .
F17 F 0.1633(3) 0.7061(6) 0.4027(2) 0.0318(12) Uani 1 1 d .
F18 F 0.08095(17) 0.8582(7) 0.34830(15) 0.0338(10) Uani 1 1 d .
P3 P 0.12597(7) 0.8535(3) 0.41852(6) 0.0171(3) Uani 1 1 d .
F19 F 0.41947(18) 0.8430(8) 0.15201(16) 0.0370(11) Uani 1 1 d .
F20 F 0.4100(2) 0.6983(6) 0.0656(2) 0.0322(12) Uani 1 1 d .
F21 F 0.3287(2) 0.7256(6) 0.0963(2) 0.0301(12) Uani 1 1 d .
F22 F 0.3392(2) 1.0052(6) 0.0980(2) 0.0298(12) Uani 1 1 d .
F23 F 0.4202(3) 0.9793(7) 0.0658(3) 0.0382(13) Uani 1 1 d .
F24 F 0.33005(17) 0.8604(8) 0.01144(14) 0.0301(10) Uani 1 1 d .
P4 P 0.37529(7) 0.8524(3) 0.08185(6) 0.0184(3) Uani 1 1 d .
C73A C 0.0000 0.4964(15) 1.0000 0.010(3) Uiso 0.718(17) 2 d SP
H73A H -0.0345 0.5675 0.9757 0.012 Uiso 0.359(9) 1 calc PR
H73B H 0.0345 0.5675 1.0243 0.012 Uiso 0.359(9) 1 calc PR
C73B C 0.0000 0.229(4) 1.0000 0.042(10) Uani 0.282(17) 2 d SP
H73C H 0.0346 0.1578 1.0243 0.050 Uiso 0.141(9) 1 calc PR
H73D H -0.0346 0.1578 0.9757 0.050 Uiso 0.141(9) 1 calc PR
Cl1 Cl 0.02348(8) 0.3648(3) 0.95036(7) 0.0327(4) Uani 1 1 d .
C74A C 0.0000 0.4808(17) 0.5000 0.019(3) Uani 0.742(17) 2 d SP
H74A H 0.0256 0.5522 0.5337 0.023 Uiso 0.371(9) 1 calc PR
H74B H -0.0256 0.5522 0.4663 0.023 Uiso 0.371(9) 1 calc PR
C74B C 0.0000 0.208(4) 0.5000 0.028(9) Uani 0.258(17) 2 d SP
H74C H -0.0258 0.1378 0.4660 0.033 Uiso 0.129(9) 1 calc PR
H74D H 0.0258 0.1378 0.5340 0.033 Uiso 0.129(9) 1 calc PR
Cl2 Cl 0.04734(7) 0.3540(3) 0.47360(7) 0.0307(4) Uani 1 1 d .
C75 C 0.5000 0.2190(14) 0.5000 0.032(3) Uani 1 2 d S
H75A H 0.4662 0.1476 0.4744 0.038 Uiso 0.50 1 calc PR
H75B H 0.5338 0.1476 0.5256 0.038 Uiso 0.50 1 calc PR
Cl3 Cl 0.47341(8) 0.3453(3) 0.54728(7) 0.0320(4) Uani 1 1 d .
C76 C 0.5000 0.2186(14) 0.0000 0.029(2) Uani 1 2 d S
H76A H 0.4752 0.1473 -0.0342 0.035 Uiso 0.50 1 calc PR
H76B H 0.5248 0.1473 0.0342 0.035 Uiso 0.50 1 calc PR
Cl4 Cl 0.45101(7) 0.3478(4) 0.02446(7) 0.0348(4) Uani 1 1 d .

loop_
_atom_site_aniso_label
_atom_site_aniso_U_11
_atom_site_aniso_U_22
_atom_site_aniso_U_33
_atom_site_aniso_U_23
_atom_site_aniso_U_13
_atom_site_aniso_U_12
C1 0.016(4) 0.021(4) 0.018(4) 0.005(3) 0.005(3) 0.009(3)
C2 0.021(4) 0.018(4) 0.021(4) 0.007(3) 0.002(3) 0.001(3)
C3 0.025(5) 0.014(4) 0.026(4) -0.004(3) 0.017(4) 0.000(3)
C4 0.036(5) 0.015(4) 0.017(4) -0.002(3) 0.010(4) 0.006(3)
C5 0.019(4) 0.020(4) 0.026(4) -0.012(3) 0.004(3) -0.013(3)
C6 0.015(4) 0.026(4) 0.019(4) 0.002(3) 0.009(3) -0.003(3)
C7 0.018(3) 0.018(3) 0.018(3) 0.000(2) 0.006(3) -0.003(3)
C8 0.027(4) 0.042(5) 0.021(4) -0.004(3) -0.001(3) -0.017(4)
C9 0.049(5) 0.043(5) 0.022(4) 0.014(3) 0.021(4) 0.028(4)
C10 0.027(4) 0.022(4) 0.021(4) -0.003(3) 0.011(3) -0.004(3)
C11 0.029(3) 0.002(2) 0.020(3) 0.0027(19) 0.015(3) 0.002(2)
C12 0.025(4) 0.021(3) 0.015(3) -0.002(2) 0.006(3) -0.008(3)
C13 0.025(3) 0.027(3) 0.028(3) 0.005(3) 0.013(3) 0.006(2)
C14 0.026(3) 0.035(4) 0.030(4) -0.005(3) 0.012(3) 0.001(3)
C15 0.020(3) 0.022(4) 0.031(4) -0.008(3) 0.006(3) -0.003(3)
C16 0.018(3) 0.028(4) 0.019(3) -0.003(4) 0.005(2) -0.003(4)
C17 0.036(5) 0.183(14) 0.057(6) -0.035(8) 0.029(5) 0.009(7)
C18 0.039(4) 0.040(4) 0.040(4) 0.015(3) 0.015(4) 0.017(4)
O1 0.030(3) 0.017(3) 0.055(3) -0.011(2) 0.023(3) -0.006(2)
O2 0.019(2) 0.034(3) 0.025(2) 0.006(2) 0.0083(18) 0.005(3)
Ru1 0.0151(2) 0.0167(3) 0.0167(2) 0.0005(3) 0.00532(18) -0.0001(3)
C19 0.025(5) 0.020(4) 0.018(4) 0.003(3) 0.005(3) 0.011(3)
C20 0.020(4) 0.025(4) 0.017(4) 0.001(3) 0.007(3) 0.007(3)
C21 0.022(4) 0.012(3) 0.033(5) -0.003(3) 0.011(4) -0.005(3)
C22 0.018(5) 0.034(5) 0.026(5) 0.003(4) 0.005(4) 0.008(4)
C23 0.023(5) 0.025(4) 0.027(5) -0.004(3) 0.021(4) -0.003(3)
C24 0.032(5) 0.018(4) 0.016(4) 0.004(3) 0.012(3) -0.005(3)
C25 0.015(3) 0.044(5) 0.016(3) 0.006(3) -0.001(2) -0.007(3)
C26 0.073(7) 0.019(4) 0.025(4) 0.010(3) 0.024(4) -0.017(4)
C27 0.024(4) 0.010(3) 0.016(3) 0.010(2) 0.004(3) 0.001(2)
C28 0.018(3) 0.018(3) 0.017(3) 0.004(2) 0.005(3) 0.005(3)
C29 0.057(5) 0.016(3) 0.019(4) 0.010(3) 0.017(4) 0.021(3)
C30 0.031(4) 0.016(3) 0.034(4) 0.004(3) 0.018(3) 0.000(3)
C31 0.030(3) 0.015(3) 0.036(4) -0.006(3) 0.017(3) -0.002(2)
C32 0.026(3) 0.026(3) 0.026(3) 0.000(2) 0.008(3) -0.002(2)
C33 0.027(4) 0.028(4) 0.042(4) -0.006(3) 0.016(4) -0.002(3)
C34 0.020(3) 0.009(3) 0.021(3) 0.000(3) 0.009(2) 0.000(3)
C35 0.029(3) 0.007(2) 0.024(3) -0.006(2) 0.009(3) 0.002(2)
C36 0.053(5) 0.049(5) 0.032(4) 0.013(3) 0.025(4) 0.009(4)
O3 0.020(2) 0.021(3) 0.035(2) -0.010(2) 0.0116(19) 0.001(2)
O4 0.017(2) 0.024(3) 0.033(3) 0.002(2) 0.005(2) 0.003(2)
Ru2 0.0151(2) 0.0082(2) 0.0192(2) 0.0022(3) 0.00587(18) 0.0012(3)
C37 0.019(4) 0.021(4) 0.033(5) 0.000(3) 0.015(4) 0.005(3)
C38 0.018(4) 0.020(4) 0.013(3) 0.001(3) 0.005(3) -0.003(3)
C39 0.031(5) 0.030(4) 0.023(4) 0.013(3) 0.016(4) -0.002(4)
C40 0.031(5) 0.013(4) 0.024(5) -0.001(3) 0.012(4) -0.008(3)
C41 0.028(5) 0.020(4) 0.011(4) -0.008(3) 0.004(3) -0.001(3)
C42 0.020(4) 0.022(4) 0.028(5) 0.009(3) 0.006(4) 0.007(3)
C43 0.019(4) 0.025(4) 0.044(5) 0.019(4) 0.008(3) 0.002(3)
C44 0.022(4) 0.013(3) 0.031(4) 0.004(3) 0.004(3) 0.004(3)
C45 0.020(4) 0.021(4) 0.028(4) 0.016(3) 0.007(3) 0.012(3)
C46 0.022(4) 0.038(5) 0.067(6) -0.042(4) 0.022(4) -0.013(4)
C47 0.020(3) 0.055(6) 0.023(3) 0.027(4) 0.010(3) 0.019(4)
C48 0.023(3) 0.015(3) 0.012(3) -0.001(2) 0.004(2) -0.006(2)
C49 0.021(3) 0.025(3) 0.022(3) 0.001(2) 0.007(2) 0.002(2)
C50 0.027(3) 0.021(3) 0.024(3) -0.004(2) 0.008(3) -0.006(3)
C51 0.027(4) 0.028(4) 0.024(4) -0.007(3) 0.005(3) -0.007(3)
C52 0.019(3) 0.027(4) 0.017(3) 0.006(3) 0.006(2) 0.004(4)
C53 0.049(5) 0.071(7) 0.033(4) -0.002(4) 0.019(4) -0.014(5)
C54 0.043(5) 0.040(4) 0.036(4) 0.021(3) 0.014(4) 0.020(4)
O5 0.040(3) 0.027(3) 0.025(3) 0.000(2) 0.013(2) -0.014(2)
O6 0.034(3) 0.031(3) 0.016(2) 0.002(2) 0.0077(19) 0.006(2)
Ru3 0.0187(2) 0.0099(3) 0.0147(2) -0.0004(2) 0.00550(18) -0.0011(3)
C55 0.017(4) 0.023(4) 0.012(4) -0.004(3) 0.006(3) -0.003(3)
C56 0.019(4) 0.023(4) 0.030(5) -0.001(3) 0.009(4) -0.008(3)
C57 0.022(5) 0.020(4) 0.026(5) 0.000(3) 0.010(4) -0.007(3)
C58 0.021(4) 0.027(4) 0.009(3) -0.005(3) 0.005(3) -0.002(3)
C59 0.031(5) 0.019(4) 0.028(4) -0.003(3) 0.017(4) -0.002(3)
C60 0.025(5) 0.012(3) 0.022(4) 0.000(3) 0.004(3) 0.000(3)
C61 0.018(3) 0.021(4) 0.019(3) -0.017(3) 0.006(2) -0.013(3)
C62 0.022(4) 0.018(3) 0.025(4) 0.006(3) 0.012(3) 0.008(3)
C63 0.021(5) 0.037(5) 0.043(6) 0.016(4) 0.011(4) 0.001(4)
C64 0.019(4) 0.060(6) 0.013(3) -0.017(3) 0.004(3) -0.009(4)
C65 0.015(4) 0.022(4) 0.023(4) -0.008(3) 0.005(3) -0.001(3)
C66 0.040(4) 0.017(4) 0.022(3) 0.004(3) 0.015(3) 0.002(3)
C67 0.025(3) 0.017(3) 0.026(3) -0.004(2) 0.008(3) -0.003(2)
C68 0.026(3) 0.017(3) 0.024(3) -0.003(2) 0.007(3) -0.001(2)
C69 0.039(5) 0.028(4) 0.028(4) -0.008(3) 0.018(3) 0.002(3)
C70 0.018(3) 0.016(3) 0.020(3) -0.007(3) 0.009(2) -0.008(3)
C71 0.024(4) 0.028(4) 0.027(3) 0.008(3) 0.010(3) -0.007(3)
C72 0.036(4) 0.050(5) 0.057(5) 0.013(4) 0.025(4) 0.013(4)
O7 0.031(2) 0.023(3) 0.020(2) 0.001(2) 0.0139(18) -0.009(2)
O8 0.040(3) 0.022(3) 0.020(2) 0.003(2) 0.007(2) 0.005(2)
Ru4 0.0189(2) 0.0123(4) 0.0146(2) 0.0019(3) 0.00551(18) 0.0002(3)
F1 0.0197(19) 0.040(3) 0.036(2) -0.001(3) 0.0012(16) 0.001(3)
F2 0.038(4) 0.038(3) 0.049(4) 0.027(3) 0.016(3) 0.004(3)
F3 0.032(3) 0.027(3) 0.064(4) -0.019(3) 0.018(3) -0.001(3)
F4 0.032(3) 0.021(2) 0.037(3) 0.014(2) 0.015(2) -0.001(2)
F5 0.033(3) 0.043(3) 0.043(3) -0.023(3) 0.021(3) 0.000(3)
F6 0.0193(18) 0.031(2) 0.0327(19) -0.015(3) 0.0031(15) -0.002(2)
P1 0.0168(7) 0.0163(9) 0.0225(7) 0.0000(9) 0.0069(6) 0.0008(9)
F7 0.032(3) 0.036(3) 0.040(3) 0.007(3) 0.022(3) 0.003(3)
F8 0.0142(17) 0.029(2) 0.0326(19) 0.010(2) 0.0031(15) 0.004(2)
F9 0.033(3) 0.030(3) 0.040(3) -0.015(2) 0.018(3) 0.005(2)
F10 0.0187(19) 0.037(3) 0.0307(19) 0.002(3) -0.0023(15) 0.000(3)
F11 0.033(3) 0.018(2) 0.027(3) -0.0066(19) 0.010(2) 0.000(2)
F12 0.042(4) 0.026(3) 0.042(3) 0.012(2) 0.023(3) 0.001(2)
P2 0.0170(7) 0.0126(8) 0.0188(7) -0.0019(8) 0.0057(6) -0.0006(9)
F13 0.036(2) 0.022(2) 0.0189(16) -0.002(2) 0.0041(15) 0.010(3)
F14 0.052(4) 0.029(3) 0.052(4) -0.011(3) 0.031(3) -0.022(3)
F15 0.031(3) 0.029(3) 0.026(3) -0.005(2) 0.006(2) 0.014(2)
F16 0.047(3) 0.034(3) 0.034(3) -0.004(2) 0.022(3) -0.015(3)
F17 0.048(3) 0.020(2) 0.035(3) -0.004(2) 0.024(3) 0.012(2)
F18 0.036(2) 0.037(3) 0.0203(17) -0.005(3) -0.0013(16) 0.006(3)
P3 0.0220(8) 0.0114(8) 0.0183(7) 0.0011(9) 0.0073(6) 0.0000(9)
F19 0.036(2) 0.047(3) 0.0196(18) -0.006(3) -0.0005(16) 0.010(3)
F20 0.035(3) 0.028(3) 0.036(3) 0.000(2) 0.016(2) 0.011(2)
F21 0.039(3) 0.018(2) 0.039(3) 0.009(2) 0.020(2) -0.004(2)
F22 0.037(3) 0.026(3) 0.025(3) 0.003(2) 0.010(2) 0.010(2)
F23 0.042(3) 0.039(3) 0.041(3) -0.004(3) 0.023(3) -0.017(3)
F24 0.034(2) 0.037(3) 0.0152(16) 0.005(3) 0.0038(15) -0.001(3)
P4 0.0195(8) 0.0189(9) 0.0163(7) -0.0008(9) 0.0057(6) 0.0022(9)
C73B 0.04(2) 0.020(16) 0.06(3) 0.000 0.015(19) 0.000
Cl1 0.0322(9) 0.0442(12) 0.0273(7) -0.0084(11) 0.0173(7) -0.0099(11)
C74A 0.013(7) 0.016(7) 0.026(7) 0.000 0.003(6) 0.000
C74B 0.04(2) 0.019(16) 0.011(16) 0.000 -0.007(14) 0.000
Cl2 0.0293(8) 0.0361(11) 0.0329(8) 0.0041(11) 0.0188(7) 0.0027(11)
C75 0.032(5) 0.019(5) 0.034(5) 0.000 -0.002(4) 0.000
Cl3 0.0335(9) 0.0404(11) 0.0283(7) 0.0045(11) 0.0186(7) 0.0032(11)
C76 0.033(6) 0.016(5) 0.036(6) 0.000 0.007(5) 0.000
Cl4 0.0271(8) 0.0516(13) 0.0311(8) 0.0059(13) 0.0169(7) 0.0034(13)

loop_
_atom_type_symbol
_atom_type_description
_atom_type_scat_dispersion_real
_atom_type_scat_dispersion_imag
_atom_type_scat_source
C C 0.0033 0.0016 'International Tables Vol C Tables 4.2.6.8 and 6.1.1.4'
H H 0.0000 0.0000 'International Tables Vol C Tables 4.2.6.8 and 6.1.1.4'
O O 0.0106 0.0060 'International Tables Vol C Tables 4.2.6.8 and 6.1.1.4'
F F 0.0171 0.0103 'International Tables Vol C Tables 4.2.6.8 and 6.1.1.4'
P P 0.1023 0.0942 'International Tables Vol C Tables 4.2.6.8 and 6.1.1.4'
Ru Ru -1.2594 0.8363 'International Tables Vol C Tables 4.2.6.8 and 6.1.1.4'
Cl Cl 0.1484 0.1585 'International Tables Vol C Tables 4.2.6.8 and 6.1.1.4'

loop_
_geom_angle_atom_site_label_1
_geom_angle_atom_site_label_2
_geom_angle_atom_site_label_3
_geom_angle
_geom_angle_site_symmetry_1
_geom_angle_site_symmetry_3
C6 C1 C2 119.7(8) . .
C6 C1 Ru1 71.4(5) . .
C2 C1 Ru1 71.0(5) . .
C6 C1 H1 120.2 . .
C2 C1 H1 120.2 . .
Ru1 C1 H1 130.0 . .
C1 C2 C3 120.1(9) . .
C1 C2 Ru1 71.5(5) . .
C3 C2 Ru1 71.9(6) . .
C1 C2 H2 119.9 . .
C3 C2 H2 119.9 . .
Ru1 C2 H2 129.0 . .
C2 C3 C4 119.3(9) . .
C2 C3 Ru1 70.5(6) . .
C4 C3 Ru1 71.1(4) . .
C2 C3 H3 120.3 . .
C4 C3 H3 120.3 . .
Ru1 C3 H3 130.5 . .
C5 C4 C3 120.0(7) . .
C5 C4 Ru1 72.2(4) . .
C3 C4 Ru1 71.3(4) . .
C5 C4 H4 120.0 . .
C3 C4 H4 120.0 . .
Ru1 C4 H4 128.7 . .
C6 C5 C4 119.0(9) . .
C6 C5 Ru1 70.0(6) . .
C4 C5 Ru1 70.5(5) . .
C6 C5 H5 120.5 . .
C4 C5 H5 120.5 . .
Ru1 C5 H5 131.7 . .
C1 C6 C5 121.9(9) . .
C1 C6 Ru1 71.9(5) . .
C5 C6 Ru1 73.0(6) . .
C1 C6 H6 119.1 . .
C5 C6 H6 119.1 . .
Ru1 C6 H6 128.4 . .
C8 C7 C11 108.8(7) . .
C8 C7 C15 127.5(7) . .
C11 C7 C15 123.7(6) . .
C8 C7 Ru1 70.3(5) . .
C11 C7 Ru1 70.6(4) . .
C15 C7 Ru1 126.9(5) . .
C7 C8 C9 113.7(9) . .
C7 C8 Ru1 74.0(5) . .
C9 C8 Ru1 69.9(6) . .
C7 C8 H8 123.1 . .
C9 C8 H8 123.1 . .
Ru1 C8 H8 124.5 . .
C8 C9 C10 104.9(8) . .
C8 C9 Ru1 72.9(6) . .
C10 C9 Ru1 69.3(4) . .
C8 C9 H9 127.5 . .
C10 C9 H9 127.5 . .
Ru1 C9 H9 122.1 . .
C11 C10 C9 105.1(7) . .
C11 C10 Ru1 72.8(4) . .
C9 C10 Ru1 69.1(4) . .
C11 C10 H10 127.5 . .
C9 C10 H10 127.5 . .
Ru1 C10 H10 122.4 . .
C7 C11 C10 107.5(6) . .
C7 C11 C12 125.5(6) . .
C10 C11 C12 126.9(6) . .
C7 C11 Ru1 71.8(4) . .
C10 C11 Ru1 68.0(4) . .
C12 C11 Ru1 127.4(4) . .
C11 C12 C13 105.3(5) . .
C11 C12 H12A 110.7 . .
C13 C12 H12A 110.7 . .
C11 C12 H12B 110.7 . .
C13 C12 H12B 110.7 . .
H12A C12 H12B 108.8 . .
O1 C13 C14 101.4(5) . .
O1 C13 C12 112.1(5) . .
C14 C13 C12 109.6(5) . .
O1 C13 H13 111.1 . .
C14 C13 H13 111.1 . .
C12 C13 H13 111.1 . .
O2 C14 C13 100.6(5) . .
O2 C14 C15 114.0(6) . .
C13 C14 C15 112.2(5) . .
O2 C14 H14 109.9 . .
C13 C14 H14 109.9 . .
C15 C14 H14 109.9 . .
C7 C15 C14 104.4(6) . .
C7 C15 H15A 110.9 . .
C14 C15 H15A 110.9 . .
C7 C15 H15B 110.9 . .
C14 C15 H15B 110.9 . .
H15A C15 H15B 108.9 . .
O1 C16 O2 104.5(6) . .
O1 C16 C17 105.0(8) . .
O2 C16 C17 109.3(6) . .
O1 C16 C18 110.4(6) . .
O2 C16 C18 108.2(6) . .
C17 C16 C18 118.5(8) . .
C16 C17 H17A 109.5 . .
C16 C17 H17B 109.5 . .
H17A C17 H17B 109.5 . .
C16 C17 H17C 109.5 . .
H17A C17 H17C 109.5 . .
H17B C17 H17C 109.5 . .
C16 C18 H18A 109.5 . .
C16 C18 H18B 109.5 . .
H18A C18 H18B 109.5 . .
C16 C18 H18C 109.5 . .
H18A C18 H18C 109.5 . .
H18B C18 H18C 109.5 . .
C13 O1 C16 106.3(5) . .
C14 O2 C16 107.3(6) . .
C9 Ru1 C10 41.6(3) . .
C9 Ru1 C8 37.2(3) . .
C10 Ru1 C8 64.3(3) . .
C9 Ru1 C2 121.5(3) . .
C10 Ru1 C2 161.4(3) . .
C8 Ru1 C2 107.0(3) . .
C9 Ru1 C6 171.3(3) . .
C10 Ru1 C6 129.8(3) . .
C8 Ru1 C6 146.1(3) . .
C2 Ru1 C6 67.0(3) . .
C9 Ru1 C11 65.9(3) . .
C10 Ru1 C11 39.1(3) . .
C8 Ru1 C11 61.9(3) . .
C2 Ru1 C11 153.3(3) . .
C6 Ru1 C11 107.7(3) . .
C9 Ru1 C1 151.5(4) . .
C10 Ru1 C1 160.9(3) . .
C8 Ru1 C1 118.9(3) . .
C2 Ru1 C1 37.6(3) . .
C6 Ru1 C1 36.7(3) . .
C11 Ru1 C1 123.4(3) . .
C9 Ru1 C4 113.0(3) . .
C10 Ru1 C4 108.9(3) . .
C8 Ru1 C4 143.9(3) . .
C2 Ru1 C4 67.6(3) . .
C6 Ru1 C4 67.1(3) . .
C11 Ru1 C4 136.3(3) . .
C1 Ru1 C4 79.6(2) . .
C9 Ru1 C3 106.1(3) . .
C10 Ru1 C3 129.5(3) . .
C8 Ru1 C3 117.1(3) . .
C2 Ru1 C3 37.5(2) . .
C6 Ru1 C3 79.3(3) . .
C11 Ru1 C3 168.6(3) . .
C1 Ru1 C3 67.6(3) . .
C4 Ru1 C3 37.5(3) . .
C9 Ru1 C7 63.1(3) . .
C10 Ru1 C7 64.3(3) . .
C8 Ru1 C7 35.7(3) . .
C2 Ru1 C7 119.1(3) . .
C6 Ru1 C7 115.8(3) . .
C11 Ru1 C7 37.5(2) . .
C1 Ru1 C7 106.5(3) . .
C4 Ru1 C7 173.1(3) . .
C3 Ru1 C7 147.5(3) . .
C9 Ru1 C5 138.5(3) . .
C10 Ru1 C5 109.3(3) . .
C8 Ru1 C5 173.6(3) . .
C2 Ru1 C5 79.4(3) . .
C6 Ru1 C5 37.0(2) . .
C11 Ru1 C5 112.8(3) . .
C1 Ru1 C5 66.7(3) . .
C4 Ru1 C5 37.3(3) . .
C3 Ru1 C5 67.3(3) . .
C7 Ru1 C5 141.9(3) . .
C20 C19 C24 117.9(9) . .
C20 C19 Ru2 69.6(6) . .
C24 C19 Ru2 69.9(5) . .
C20 C19 H19 121.0 . .
C24 C19 H19 121.0 . .
Ru2 C19 H19 132.3 . .
C21 C20 C19 121.2(9) . .
C21 C20 Ru2 72.4(5) . .
C19 C20 Ru2 73.2(6) . .
C21 C20 H20 119.4 . .
C19 C20 H20 119.4 . .
Ru2 C20 H20 127.0 . .
C20 C21 C22 120.3(8) . .
C20 C21 Ru2 70.9(5) . .
C22 C21 Ru2 71.6(5) . .
C20 C21 H21 119.9 . .
C22 C21 H21 119.9 . .
Ru2 C21 H21 130.2 . .
C21 C22 C23 119.7(9) . .
C21 C22 Ru2 71.2(5) . .
C23 C22 Ru2 71.5(6) . .
C21 C22 H22 120.1 . .
C23 C22 H22 120.1 . .
Ru2 C22 H22 129.6 . .
C24 C23 C22 120.3(10) . .
C24 C23 Ru2 71.4(4) . .
C22 C23 Ru2 71.3(6) . .
C24 C23 H23 119.9 . .
C22 C23 H23 119.8 . .
Ru2 C23 H23 130.1 . .
C23 C24 C19 120.4(7) . .
C23 C24 Ru2 72.2(5) . .
C19 C24 Ru2 72.2(4) . .
C23 C24 H24 119.8 . .
C19 C24 H24 119.8 . .
Ru2 C24 H24 128.0 . .
C26 C25 C29 108.6(6) . .
C26 C25 C33 135.5(8) . .
C29 C25 C33 115.9(7) . .
C26 C25 Ru2 72.8(4) . .
C29 C25 Ru2 70.8(4) . .
C33 C25 Ru2 123.4(4) . .
C25 C26 C27 110.5(7) . .
C25 C26 Ru2 71.4(4) . .
C27 C26 Ru2 71.1(4) . .
C25 C26 H26 124.8 . .
C27 C26 H26 124.8 . .
Ru2 C26 H26 124.4 . .
C26 C27 C28 109.7(7) . .
C26 C27 Ru2 72.6(4) . .
C28 C27 Ru2 70.5(4) . .
C26 C27 H27 125.2 . .
C28 C27 H27 125.2 . .
Ru2 C27 H27 123.4 . .
C27 C28 C29 104.1(7) . .
C27 C28 Ru2 71.0(5) . .
C29 C28 Ru2 70.6(4) . .
C27 C28 H28 127.9 . .
C29 C28 H28 127.9 . .
Ru2 C28 H28 122.3 . .
C25 C29 C28 107.1(6) . .
C25 C29 C30 131.1(8) . .
C28 C29 C30 121.7(8) . .
C25 C29 Ru2 70.9(4) . .
C28 C29 Ru2 70.2(4) . .
C30 C29 Ru2 126.2(5) . .
C31 C30 C29 104.0(6) . .
C31 C30 H30A 110.9 . .
C29 C30 H30A 110.9 . .
C31 C30 H30B 110.9 . .
C29 C30 H30B 110.9 . .
H30A C30 H30B 109.0 . .
O3 C31 C30 113.7(5) . .
O3 C31 C32 99.2(5) . .
C30 C31 C32 112.2(5) . .
O3 C31 H31 110.4 . .
C30 C31 H31 110.4 . .
C32 C31 H31 110.4 . .
O4 C32 C31 102.1(5) . .
O4 C32 C33 113.8(5) . .
C31 C32 C33 112.8(5) . .
O4 C32 H32 109.3 . .
C31 C32 H32 109.3 . .
C33 C32 H32 109.3 . .
C32 C33 C25 109.4(6) . .
C32 C33 H33A 109.8 . .
C25 C33 H33A 109.8 . .
C32 C33 H33B 109.8 . .
C25 C33 H33B 109.8 . .
H33A C33 H33B 108.2 . .
O4 C34 O3 106.5(6) . .
O4 C34 C36 107.8(6) . .
O3 C34 C36 111.5(5) . .
O4 C34 C35 108.1(5) . .
O3 C34 C35 109.6(5) . .
C36 C34 C35 113.0(6) . .
C34 C35 H35A 109.5 . .
C34 C35 H35B 109.5 . .
H35A C35 H35B 109.5 . .
C34 C35 H35C 109.5 . .
H35A C35 H35C 109.5 . .
H35B C35 H35C 109.5 . .
C34 C36 H36A 109.5 . .
C34 C36 H36B 109.5 . .
H36A C36 H36B 109.5 . .
C34 C36 H36C 109.5 . .
H36A C36 H36C 109.5 . .
H36B C36 H36C 109.5 . .
C31 O3 C34 106.3(6) . .
C32 O4 C34 104.6(5) . .
C28 Ru2 C29 39.2(3) . .
C28 Ru2 C27 38.5(3) . .
C29 Ru2 C27 63.2(3) . .
C28 Ru2 C25 64.5(2) . .
C29 Ru2 C25 38.2(3) . .
C27 Ru2 C25 61.5(3) . .
C28 Ru2 C20 173.9(3) . .
C29 Ru2 C20 139.8(3) . .
C27 Ru2 C20 136.1(3) . .
C25 Ru2 C20 111.2(3) . .
C28 Ru2 C26 63.2(3) . .
C29 Ru2 C26 62.0(3) . .
C27 Ru2 C26 36.3(3) . .
C25 Ru2 C26 35.9(3) . .
C20 Ru2 C26 110.7(3) . .
C28 Ru2 C24 118.2(3) . .
C29 Ru2 C24 108.1(3) . .
C27 Ru2 C24 153.3(3) . .
C25 Ru2 C24 128.6(3) . .
C20 Ru2 C24 67.7(3) . .
C26 Ru2 C24 164.0(3) . .
C28 Ru2 C21 142.7(3) . .
C29 Ru2 C21 170.6(3) . .
C27 Ru2 C21 112.9(3) . .
C25 Ru2 C21 132.5(3) . .
C20 Ru2 C21 36.8(3) . .
C26 Ru2 C21 109.5(3) . .
C24 Ru2 C21 79.1(2) . .
C28 Ru2 C22 116.0(3) . .
C29 Ru2 C22 151.0(4) . .
C27 Ru2 C22 107.9(3) . .
C25 Ru2 C22 163.7(3) . .
C20 Ru2 C22 66.8(3) . .
C26 Ru2 C22 128.3(4) . .
C24 Ru2 C22 66.6(3) . .
C21 Ru2 C22 37.1(3) . .
C28 Ru2 C23 106.3(3) . .
C29 Ru2 C23 122.4(3) . .
C27 Ru2 C23 124.2(3) . .
C25 Ru2 C23 158.7(3) . .
C20 Ru2 C23 79.2(3) . .
C26 Ru2 C23 159.1(4) . .
C24 Ru2 C23 36.5(3) . .
C21 Ru2 C23 67.0(3) . .
C22 Ru2 C23 37.3(2) . .
C28 Ru2 C19 147.2(3) . .
C29 Ru2 C19 115.3(3) . .
C27 Ru2 C19 168.3(3) . .
C25 Ru2 C19 109.6(3) . .
C20 Ru2 C19 37.2(2) . .
C26 Ru2 C19 132.0(4) . .
C24 Ru2 C19 38.0(3) . .
C21 Ru2 C19 66.6(3) . .
C22 Ru2 C19 79.0(3) . .
C23 Ru2 C19 66.9(3) . .
C42 C37 C38 120.1(7) . .
C42 C37 Ru3 71.1(5) . .
C38 C37 Ru3 71.7(5) . .
C42 C37 H37 120.0 . .
C38 C37 H37 120.0 . .
Ru3 C37 H37 129.7 . .
C39 C38 C37 115.9(9) . .
C39 C38 Ru3 70.2(6) . .
C37 C38 Ru3 70.0(4) . .
C39 C38 H38 122.1 . .
C37 C38 H38 122.1 . .
Ru3 C38 H38 129.9 . .
C40 C39 C38 124.9(9) . .
C40 C39 Ru3 72.8(5) . .
C38 C39 Ru3 73.3(6) . .
C40 C39 H39 117.5 . .
C38 C39 H39 117.5 . .
Ru3 C39 H39 129.1 . .
C39 C40 C41 118.5(7) . .
C39 C40 Ru3 70.7(5) . .
C41 C40 Ru3 71.4(5) . .
C39 C40 H40 120.8 . .
C41 C40 H40 120.8 . .
Ru3 C40 H40 129.4 . .
C40 C41 C42 119.6(9) . .
C40 C41 Ru3 71.7(5) . .
C42 C41 Ru3 70.6(6) . .
C40 C41 H41 120.2 . .
C42 C41 H41 120.2 . .
Ru3 C41 H41 130.0 . .
C37 C42 C41 121.0(9) . .
C37 C42 Ru3 72.2(5) . .
C41 C42 Ru3 72.1(6) . .
C37 C42 H42 119.5 . .
C41 C42 H42 119.5 . .
Ru3 C42 H42 128.5 . .
C47 C43 C44 107.9(7) . .
C47 C43 C51 127.7(7) . .
C44 C43 C51 124.2(8) . .
C47 C43 Ru3 71.8(5) . .
C44 C43 Ru3 70.8(4) . .
C51 C43 Ru3 126.6(6) . .
C45 C44 C43 107.0(8) . .
C45 C44 Ru3 69.9(6) . .
C43 C44 Ru3 70.3(5) . .
C45 C44 H44 126.5 . .
C43 C44 H44 126.5 . .
Ru3 C44 H44 124.9 . .
C46 C45 C44 107.6(8) . .
C46 C45 Ru3 70.6(5) . .
C44 C45 Ru3 71.6(5) . .
C46 C45 H45 126.2 . .
C44 C45 H45 126.2 . .
Ru3 C45 H45 123.2 . .
C45 C46 C47 108.9(7) . .
C45 C46 Ru3 71.8(4) . .
C47 C46 Ru3 72.0(5) . .
C45 C46 H46 125.6 . .
C47 C46 H46 125.6 . .
Ru3 C46 H46 122.3 . .
C43 C47 C46 108.6(6) . .
C43 C47 C48 121.5(7) . .
C46 C47 C48 130.0(7) . .
C43 C47 Ru3 71.5(4) . .
C46 C47 Ru3 69.3(4) . .
C48 C47 Ru3 125.2(5) . .
C49 C48 C47 107.6(6) . .
C49 C48 H48A 110.2 . .
C47 C48 H48A 110.2 . .
C49 C48 H48B 110.2 . .
C47 C48 H48B 110.2 . .
H48A C48 H48B 108.5 . .
O5 C49 C48 113.4(5) . .
O5 C49 C50 101.5(5) . .
C48 C49 C50 110.3(5) . .
O5 C49 H49 110.4 . .
C48 C49 H49 110.4 . .
C50 C49 H49 110.4 . .
O6 C50 C51 115.9(5) . .
O6 C50 C49 100.4(5) . .
C51 C50 C49 112.3(5) . .
O6 C50 H50 109.3 . .
C51 C50 H50 109.3 . .
C49 C50 H50 109.3 . .
C50 C51 C43 104.5(6) . .
C50 C51 H51A 110.9 . .
C43 C51 H51A 110.8 . .
C50 C51 H51B 110.9 . .
C43 C51 H51B 110.8 . .
H51A C51 H51B 108.9 . .
O5 C52 O6 105.6(6) . .
O5 C52 C53 108.2(7) . .
O6 C52 C53 109.3(6) . .
O5 C52 C54 110.9(6) . .
O6 C52 C54 107.7(6) . .
C53 C52 C54 114.7(7) . .
C52 C53 H53A 109.5 . .
C52 C53 H53B 109.5 . .
H53A C53 H53B 109.5 . .
C52 C53 H53C 109.5 . .
H53A C53 H53C 109.5 . .
H53B C53 H53C 109.5 . .
C52 C54 H54A 109.5 . .
C52 C54 H54B 109.5 . .
H54A C54 H54B 109.5 . .
C52 C54 H54C 109.5 . .
H54A C54 H54C 109.5 . .
H54B C54 H54C 109.5 . .
C49 O5 C52 106.8(5) . .
C50 O6 C52 106.9(6) . .
C46 Ru3 C45 37.6(3) . .
C46 Ru3 C43 63.5(3) . .
C45 Ru3 C43 64.6(3) . .
C46 Ru3 C47 38.6(3) . .
C45 Ru3 C47 63.8(3) . .
C43 Ru3 C47 36.7(3) . .
C46 Ru3 C39 128.4(4) . .
C45 Ru3 C39 107.2(3) . .
C43 Ru3 C39 150.4(4) . .
C47 Ru3 C39 166.8(3) . .
C46 Ru3 C44 63.4(3) . .
C45 Ru3 C44 38.4(2) . .
C43 Ru3 C44 38.9(3) . .
C47 Ru3 C44 63.1(3) . .
C39 Ru3 C44 116.6(3) . .
C46 Ru3 C42 132.0(3) . .
C45 Ru3 C42 169.3(3) . .
C43 Ru3 C42 115.6(3) . .
C47 Ru3 C42 109.5(3) . .
C39 Ru3 C42 77.9(3) . .
C44 Ru3 C42 147.8(3) . .
C46 Ru3 C37 163.5(4) . .
C45 Ru3 C37 153.8(3) . .
C43 Ru3 C37 107.7(3) . .
C47 Ru3 C37 126.1(3) . .
C39 Ru3 C37 66.4(3) . .
C44 Ru3 C37 119.6(3) . .
C42 Ru3 C37 36.7(3) . .
C46 Ru3 C41 110.3(3) . .
C45 Ru3 C41 135.7(3) . .
C43 Ru3 C41 140.9(3) . .
C47 Ru3 C41 113.2(3) . .
C39 Ru3 C41 65.7(3) . .
C44 Ru3 C41 173.6(3) . .
C42 Ru3 C41 37.3(2) . .
C37 Ru3 C41 66.8(3) . .
C46 Ru3 C40 108.7(3) . .
C45 Ru3 C40 111.4(3) . .
C43 Ru3 C40 171.7(3) . .
C47 Ru3 C40 135.3(3) . .
C39 Ru3 C40 36.5(3) . .
C44 Ru3 C40 141.8(3) . .
C42 Ru3 C40 66.8(3) . .
C37 Ru3 C40 79.1(2) . .
C41 Ru3 C40 36.8(3) . .
C46 Ru3 C38 158.1(4) . .
C45 Ru3 C38 122.0(3) . .
C43 Ru3 C38 121.4(3) . .
C47 Ru3 C38 156.1(3) . .
C39 Ru3 C38 36.5(2) . .
C44 Ru3 C38 105.9(3) . .
C42 Ru3 C38 67.6(3) . .
C37 Ru3 C38 38.3(3) . .
C41 Ru3 C38 79.5(3) . .
C40 Ru3 C38 66.9(3) . .
C56 C55 C60 119.3(9) . .
C56 C55 Ru4 70.4(6) . .
C60 C55 Ru4 70.9(5) . .
C56 C55 H55 120.3 . .
C60 C55 H55 120.3 . .
Ru4 C55 H55 131.1 . .
C55 C56 C57 120.2(9) . .
C55 C56 Ru4 72.4(6) . .
C57 C56 Ru4 71.2(5) . .
C55 C56 H56 119.9 . .
C57 C56 H56 119.9 . .
Ru4 C56 H56 128.8 . .
C56 C57 C58 120.7(8) . .
C56 C57 Ru4 71.0(5) . .
C58 C57 Ru4 72.4(5) . .
C56 C57 H57 119.7 . .
C58 C57 H57 119.7 . .
Ru4 C57 H57 129.4 . .
C57 C58 C59 115.5(9) . .
C57 C58 Ru4 69.9(4) . .
C59 C58 Ru4 69.1(6) . .
C57 C58 H58 122.2 . .
C59 C58 H58 122.2 . .
Ru4 C58 H58 131.1 . .
C60 C59 C58 124.1(9) . .
C60 C59 Ru4 73.1(5) . .
C58 C59 Ru4 72.9(6) . .
C60 C59 H59 117.9 . .
C58 C59 H59 117.9 . .
Ru4 C59 H59 128.6 . .
C59 C60 C55 120.1(7) . .
C59 C60 Ru4 71.1(5) . .
C55 C60 Ru4 72.0(5) . .
C59 C60 H60 120.0 . .
C55 C60 H60 120.0 . .
Ru4 C60 H60 129.4 . .
C62 C61 C65 106.7(6) . .
C62 C61 C69 126.6(6) . .
C65 C61 C69 126.7(7) . .
C62 C61 Ru4 70.3(4) . .
C65 C61 Ru4 70.9(4) . .
C69 C61 Ru4 124.4(5) . .
C61 C62 C63 106.4(7) . .
C61 C62 Ru4 71.6(4) . .
C63 C62 Ru4 69.9(5) . .
C61 C62 H62 126.8 . .
C63 C62 H62 126.8 . .
Ru4 C62 H62 123.5 . .
C64 C63 C62 107.4(9) . .
C64 C63 Ru4 70.9(6) . .
C62 C63 Ru4 71.2(5) . .
C64 C63 H63 126.3 . .
C62 C63 H63 126.3 . .
Ru4 C63 H63 123.2 . .
C65 C64 C63 111.0(9) . .
C65 C64 Ru4 73.9(5) . .
C63 C64 Ru4 71.5(6) . .
C65 C64 H64 124.5 . .
C63 C64 H64 124.5 . .
Ru4 C64 H64 121.7 . .
C64 C65 C61 108.4(7) . .
C64 C65 C66 129.3(7) . .
C61 C65 C66 122.3(7) . .
C64 C65 Ru4 70.1(5) . .
C61 C65 Ru4 70.6(4) . .
C66 C65 Ru4 126.5(5) . .
C67 C66 C65 106.5(6) . .
C67 C66 H66A 110.4 . .
C65 C66 H66A 110.4 . .
C67 C66 H66B 110.4 . .
C65 C66 H66B 110.4 . .
H66A C66 H66B 108.6 . .
O7 C67 C68 99.4(5) . .
O7 C67 C66 112.8(5) . .
C68 C67 C66 112.6(5) . .
O7 C67 H67 110.5 . .
C68 C67 H67 110.5 . .
C66 C67 H67 110.5 . .
O8 C68 C67 102.3(5) . .
O8 C68 C69 113.5(5) . .
C67 C68 C69 113.7(5) . .
O8 C68 H68 109.0 . .
C67 C68 H68 109.0 . .
C69 C68 H68 109.0 . .
C61 C69 C68 103.4(6) . .
C61 C69 H69A 111.1 . .
C68 C69 H69A 111.1 . .
C61 C69 H69B 111.1 . .
C68 C69 H69B 111.1 . .
H69A C69 H69B 109.0 . .
O7 C70 O8 104.4(6) . .
O7 C70 C72 113.7(5) . .
O8 C70 C72 106.3(6) . .
O7 C70 C71 109.8(5) . .
O8 C70 C71 107.1(5) . .
C72 C70 C71 114.7(7) . .
C70 C71 H71A 109.5 . .
C70 C71 H71B 109.5 . .
H71A C71 H71B 109.5 . .
C70 C71 H71C 109.5 . .
H71A C71 H71C 109.5 . .
H71B C71 H71C 109.5 . .
C70 C72 H72A 109.5 . .
C70 C72 H72B 109.5 . .
H72A C72 H72B 109.5 . .
C70 C72 H72C 109.5 . .
H72A C72 H72C 109.5 . .
H72B C72 H72C 109.5 . .
C67 O7 C70 107.9(6) . .
C68 O8 C70 105.1(5) . .
C64 Ru4 C63 37.6(3) . .
C64 Ru4 C62 63.7(3) . .
C63 Ru4 C62 38.9(3) . .
C64 Ru4 C59 107.9(3) . .
C63 Ru4 C59 124.7(4) . .
C62 Ru4 C59 161.9(3) . .
C64 Ru4 C61 62.8(3) . .
C63 Ru4 C61 63.8(3) . .
C62 Ru4 C61 38.2(3) . .
C59 Ru4 C61 154.6(3) . .
C64 Ru4 C65 36.0(3) . .
C63 Ru4 C65 62.3(3) . .
C62 Ru4 C65 63.7(3) . .
C59 Ru4 C65 120.0(3) . .
C61 Ru4 C65 38.5(2) . .
C64 Ru4 C56 173.1(3) . .
C63 Ru4 C56 137.3(3) . .
C62 Ru4 C56 109.5(3) . .
C59 Ru4 C56 78.8(3) . .
C61 Ru4 C56 111.6(3) . .
C65 Ru4 C56 141.7(3) . .
C64 Ru4 C57 143.2(3) . .
C63 Ru4 C57 112.9(3) . .
C62 Ru4 C57 108.9(3) . .
C59 Ru4 C57 67.3(3) . .
C61 Ru4 C57 135.0(3) . .
C65 Ru4 C57 172.5(3) . .
C56 Ru4 C57 37.8(3) . .
C64 Ru4 C60 119.0(3) . .
C63 Ru4 C60 152.9(3) . .
C62 Ru4 C60 162.1(3) . .
C59 Ru4 C60 35.8(3) . .
C61 Ru4 C60 125.2(3) . .
C65 Ru4 C60 107.3(3) . .
C56 Ru4 C60 67.2(3) . .
C57 Ru4 C60 79.5(2) . .
C64 Ru4 C55 146.4(3) . .
C63 Ru4 C55 169.3(3) . .
C62 Ru4 C55 130.4(3) . .
C59 Ru4 C55 65.8(3) . .
C61 Ru4 C55 107.9(3) . .
C65 Ru4 C55 116.1(3) . .
C56 Ru4 C55 37.2(2) . .
C57 Ru4 C55 67.5(3) . .
C60 Ru4 C55 37.2(3) . .
C64 Ru4 C58 116.3(3) . .
C63 Ru4 C58 106.9(3) . .
C62 Ru4 C58 128.9(3) . .
C59 Ru4 C58 38.0(2) . .
C61 Ru4 C58 167.0(3) . .
C65 Ru4 C58 147.4(3) . .
C56 Ru4 C58 68.2(3) . .
C57 Ru4 C58 37.7(3) . .
C60 Ru4 C58 67.4(3) . .
C55 Ru4 C58 80.0(3) . .
F2 P1 F3 90.8(3) . .
F2 P1 F4 179.3(3) . .
F3 P1 F4 89.3(2) . .
F2 P1 F6 88.6(3) . .
F3 P1 F6 89.8(3) . .
F4 P1 F6 90.8(3) . .
F2 P1 F1 91.1(3) . .
F3 P1 F1 89.6(3) . .
F4 P1 F1 89.5(3) . .
F6 P1 F1 179.3(4) . .
F2 P1 F5 90.9(3) . .
F3 P1 F5 178.2(3) . .
F4 P1 F5 89.0(3) . .
F6 P1 F5 89.9(3) . .
F1 P1 F5 90.8(3) . .
F12 P2 F11 90.4(2) . .
F12 P2 F10 90.5(3) . .
F11 P2 F10 90.2(3) . .
F12 P2 F8 90.7(3) . .
F11 P2 F8 89.4(3) . .
F10 P2 F8 178.7(3) . .
F12 P2 F7 179.6(4) . .
F11 P2 F7 89.8(3) . .
F10 P2 F7 89.8(3) . .
F8 P2 F7 89.0(3) . .
F12 P2 F9 89.2(3) . .
F11 P2 F9 179.5(3) . .
F10 P2 F9 90.1(3) . .
F8 P2 F9 90.4(3) . .
F7 P2 F9 90.6(2) . .
F14 P3 F16 179.6(4) . .
F14 P3 F17 90.6(3) . .
F16 P3 F17 89.6(2) . .
F14 P3 F13 89.9(3) . .
F16 P3 F13 90.5(3) . .
F17 P3 F13 90.0(3) . .
F14 P3 F18 90.2(3) . .
F16 P3 F18 89.5(3) . .
F17 P3 F18 89.8(3) . .
F13 P3 F18 179.8(3) . .
F14 P3 F15 89.5(2) . .
F16 P3 F15 90.3(3) . .
F17 P3 F15 179.7(3) . .
F13 P3 F15 90.3(3) . .
F18 P3 F15 89.9(3) . .
F19 P4 F23 91.7(3) . .
F19 P4 F20 90.4(3) . .
F23 P4 F20 91.5(2) . .
F19 P4 F24 179.2(3) . .
F23 P4 F24 89.1(3) . .
F20 P4 F24 89.7(3) . .
F19 P4 F21 89.8(3) . .
F23 P4 F21 178.5(3) . .
F20 P4 F21 88.8(3) . .
F24 P4 F21 89.5(3) . .
F19 P4 F22 90.0(3) . .
F23 P4 F22 89.5(3) . .
F20 P4 F22 178.9(3) . .
F24 P4 F22 89.9(3) . .
F21 P4 F22 90.1(2) . .
Cl1 C73A Cl1 106.8(7) . 2_557
Cl1 C73A H73A 110.4 . .
Cl1 C73A H73A 110.4 2_557 .
Cl1 C73A H73B 110.4 . .
Cl1 C73A H73B 110.4 2_557 .
H73A C73A H73B 108.6 . .
Cl1 C73B Cl1 104.9(17) . 2_557
Cl1 C73B H73C 110.8 . .
Cl1 C73B H73C 110.8 2_557 .
Cl1 C73B H73D 110.8 . .
Cl1 C73B H73D 110.8 2_557 .
H73C C73B H73D 108.8 . .
C73A Cl1 C73B 74.2(9) . .
Cl2 C74A Cl2 108.6(8) 2_556 .
Cl2 C74A H74A 110.0 2_556 .
Cl2 C74A H74A 110.0 . .
Cl2 C74A H74B 110.0 2_556 .
Cl2 C74A H74B 110.0 . .
H74A C74A H74B 108.3 . .
Cl2 C74B Cl2 100.9(15) 2_556 .
Cl2 C74B H74C 111.6 2_556 .
Cl2 C74B H74C 111.6 . .
Cl2 C74B H74D 111.6 2_556 .
Cl2 C74B H74D 111.6 . .
H74C C74B H74D 109.4 . .
C74A Cl2 C74B 75.2(8) . .
Cl3 C75 Cl3 108.9(6) . 2_656
Cl3 C75 H75A 109.9 . .
Cl3 C75 H75A 109.9 2_656 .
Cl3 C75 H75B 109.9 . .
Cl3 C75 H75B 109.9 2_656 .
H75A C75 H75B 108.3 . .
Cl4 C76 Cl4 107.8(6) . 2_655
Cl4 C76 H76A 110.2 . .
Cl4 C76 H76A 110.2 2_655 .
Cl4 C76 H76B 110.2 . .
Cl4 C76 H76B 110.2 2_655 .
H76A C76 H76B 108.5 . .

loop_
_geom_bond_atom_site_label_1
_geom_bond_atom_site_label_2
_geom_bond_distance
_geom_bond_site_symmetry_2
C1 C6 1.390(11) .
C1 C2 1.422(11) .
C1 Ru1 2.211(8) .
C1 H1 0.9500 .
C2 C3 1.424(9) .
C2 Ru1 2.204(9) .
C2 H2 0.9500 .
C3 C4 1.428(12) .
C3 Ru1 2.223(8) .
C3 H3 0.9500 .
C4 C5 1.428(12) .
C4 Ru1 2.220(8) .
C4 H4 0.9500 .
C5 C6 1.411(9) .
C5 Ru1 2.242(8) .
C5 H5 0.9500 .
C6 Ru1 2.204(8) .
C6 H6 0.9500 .
C7 C8 1.350(11) .
C7 C11 1.426(9) .
C7 C15 1.508(10) .
C7 Ru1 2.225(7) .
C8 C9 1.380(11) .
C8 Ru1 2.179(8) .
C8 H8 0.9500 .
C9 C10 1.521(12) .
C9 Ru1 2.142(9) .
C9 H9 0.9500 .
C10 C11 1.460(10) .
C10 Ru1 2.144(7) .
C10 H10 0.9500 .
C11 C12 1.477(9) .
C11 Ru1 2.210(6) .
C12 C13 1.529(9) .
C12 H12A 0.9900 .
C12 H12B 0.9900 .
C13 O1 1.436(7) .
C13 C14 1.503(9) .
C13 H13 1.0000 .
C14 O2 1.418(9) .
C14 C15 1.518(9) .
C14 H14 1.0000 .
C15 H15A 0.9900 .
C15 H15B 0.9900 .
C16 O1 1.454(11) .
C16 O2 1.459(7) .
C16 C17 1.467(9) .
C16 C18 1.504(10) .
C17 H17A 0.9800 .
C17 H17B 0.9800 .
C17 H17C 0.9800 .
C18 H18A 0.9800 .
C18 H18B 0.9800 .
C18 H18C 0.9800 .
C19 C20 1.414(9) .
C19 C24 1.446(12) .
C19 Ru2 2.238(8) .
C19 H19 0.9500 .
C20 C21 1.388(11) .
C20 Ru2 2.190(9) .
C20 H20 0.9500 .
C21 C22 1.409(12) .
C21 Ru2 2.210(8) .
C21 H21 0.9500 .
C22 C23 1.416(10) .
C22 Ru2 2.215(10) .
C22 H22 0.9500 .
C23 C24 1.385(12) .
C23 Ru2 2.218(8) .
C23 H23 0.9500 .
C24 Ru2 2.207(8) .
C24 H24 0.9500 .
C25 C26 1.346(12) .
C25 C29 1.425(11) .
C25 C33 1.572(9) .
C25 Ru2 2.176(6) .
C26 C27 1.363(12) .
C26 Ru2 2.193(7) .
C26 H26 0.9500 .
C27 C28 1.433(9) .
C27 Ru2 2.175(7) .
C27 H27 0.9500 .
C28 C29 1.457(10) .
C28 Ru2 2.168(7) .
C28 H28 0.9500 .
C29 C30 1.555(10) .
C29 Ru2 2.175(8) .
C30 C31 1.502(10) .
C30 H30A 0.9900 .
C30 H30B 0.9900 .
C31 O3 1.418(8) .
C31 C32 1.513(8) .
C31 H31 1.0000 .
C32 O4 1.433(7) .
C32 C33 1.550(10) .
C32 H32 1.0000 .
C33 H33A 0.9900 .
C33 H33B 0.9900 .
C34 O4 1.433(10) .
C34 O3 1.453(7) .
C34 C36 1.487(9) .
C34 C35 1.529(8) .
C35 H35A 0.9800 .
C35 H35B 0.9800 .
C35 H35C 0.9800 .
C36 H36A 0.9800 .
C36 H36B 0.9800 .
C36 H36C 0.9800 .
C37 C42 1.389(12) .
C37 C38 1.457(11) .
C37 Ru3 2.212(8) .
C37 H37 0.9500 .
C38 C39 1.389(9) .
C38 Ru3 2.235(9) .
C38 H38 0.9500 .
C39 C40 1.382(12) .
C39 Ru3 2.194(9) .
C39 H39 0.9500 .
C40 C41 1.403(11) .
C40 Ru3 2.221(8) .
C40 H40 0.9500 .
C41 C42 1.412(9) .
C41 Ru3 2.217(9) .
C41 H41 0.9500 .
C42 Ru3 2.197(9) .
C42 H42 0.9500 .
C43 C47 1.378(12) .
C43 C44 1.460(11) .
C43 C51 1.528(11) .
C43 Ru3 2.188(8) .
C44 C45 1.438(9) .
C44 Ru3 2.194(9) .
C44 H44 0.9500 .
C45 C46 1.397(12) .
C45 Ru3 2.172(8) .
C45 H45 0.9500 .
C46 C47 1.439(12) .
C46 Ru3 2.157(8) .
C46 H46 0.9500 .
C47 C48 1.518(8) .
C47 Ru3 2.192(6) .
C48 C49 1.516(9) .
C48 H48A 0.9900 .
C48 H48B 0.9900 .
C49 O5 1.433(7) .
C49 C50 1.525(8) .
C49 H49 1.0000 .
C50 O6 1.421(8) .
C50 C51 1.501(9) .
C50 H50 1.0000 .
C51 H51A 0.9900 .
C51 H51B 0.9900 .
C52 O5 1.433(11) .
C52 O6 1.465(7) .
C52 C53 1.488(9) .
C52 C54 1.510(10) .
C53 H53A 0.9800 .
C53 H53B 0.9800 .
C53 H53C 0.9800 .
C54 H54A 0.9800 .
C54 H54B 0.9800 .
C54 H54C 0.9800 .
C55 C56 1.416(9) .
C55 C60 1.418(11) .
C55 Ru4 2.231(8) .
C55 H55 0.9500 .
C56 C57 1.429(12) .
C56 Ru4 2.205(9) .
C56 H56 0.9500 .
C57 C58 1.439(11) .
C57 Ru4 2.208(8) .
C57 H57 0.9500 .
C58 C59 1.445(9) .
C58 Ru4 2.242(9) .
C58 H58 0.9500 .
C59 C60 1.353(12) .
C59 Ru4 2.191(9) .
C59 H59 0.9500 .
C60 Ru4 2.216(8) .
C60 H60 0.9500 .
C61 C62 1.433(10) .
C61 C65 1.450(8) .
C61 C69 1.521(9) .
C61 Ru4 2.199(6) .
C62 C63 1.447(12) .
C62 Ru4 2.182(7) .
C62 H62 0.9500 .
C63 C64 1.394(11) .
C63 Ru4 2.164(10) .
C63 H63 0.9500 .
C64 C65 1.346(11) .
C64 Ru4 2.157(9) .
C64 H64 0.9500 .
C65 C66 1.531(10) .
C65 Ru4 2.204(8) .
C66 C67 1.512(9) .
C66 H66A 0.9900 .
C66 H66B 0.9900 .
C67 O7 1.407(8) .
C67 C68 1.492(8) .
C67 H67 1.0000 .
C68 O8 1.428(7) .
C68 C69 1.571(9) .
C68 H68 1.0000 .
C69 H69A 0.9900 .
C69 H69B 0.9900 .
C70 O7 1.435(6) .
C70 O8 1.465(10) .
C70 C72 1.483(10) .
C70 C71 1.514(8) .
C71 H71A 0.9800 .
C71 H71B 0.9800 .
C71 H71C 0.9800 .
C72 H72A 0.9800 .
C72 H72B 0.9800 .
C72 H72C 0.9800 .
F1 P1 1.603(4) .
F2 P1 1.574(5) .
F3 P1 1.577(5) .
F4 P1 1.591(5) .
F5 P1 1.614(5) .
F6 P1 1.601(4) .
F7 P2 1.608(5) .
F8 P2 1.605(4) .
F9 P2 1.617(5) .
F10 P2 1.599(4) .
F11 P2 1.595(5) .
F12 P2 1.595(5) .
F13 P3 1.595(3) .
F14 P3 1.589(5) .
F15 P3 1.607(5) .
F16 P3 1.590(5) .
F17 P3 1.593(5) .
F18 P3 1.603(4) .
F19 P4 1.598(4) .
F20 P4 1.603(5) .
F21 P4 1.610(5) .
F22 P4 1.613(5) .
F23 P4 1.599(5) .
F24 P4 1.609(4) .
C73A Cl1 1.791(8) .
C73A Cl1 1.791(8) 2_557
C73A H73A 0.9900 .
C73A H73B 0.9900 .
C73B Cl1 1.81(2) .
C73B Cl1 1.81(2) 2_557
C73B H73C 0.9900 .
C73B H73D 0.9900 .
C74A Cl2 1.764(8) 2_556
C74A Cl2 1.764(8) .
C74A H74A 0.9900 .
C74A H74B 0.9900 .
C74B Cl2 1.86(2) 2_556
C74B Cl2 1.86(2) .
C74B H74C 0.9900 .
C74B H74D 0.9900 .
C75 Cl3 1.764(7) .
C75 Cl3 1.764(7) 2_656
C75 H75A 0.9900 .
C75 H75B 0.9900 .
C76 Cl4 1.779(7) .
C76 Cl4 1.779(7) 2_655
C76 H76A 0.9900 .
C76 H76B 0.9900 .

loop_
_geom_torsion_atom_site_label_1
_geom_torsion_atom_site_label_2
_geom_torsion_atom_site_label_3
_geom_torsion_atom_site_label_4
_geom_torsion
_geom_torsion_site_symmetry_1
C6 C1 C2 C3 -0.9(14) .
Ru1 C1 C2 C3 -55.1(9) .
C6 C1 C2 Ru1 54.2(7) .
C1 C2 C3 C4 1.2(15) .
Ru1 C2 C3 C4 -53.7(8) .
C1 C2 C3 Ru1 54.9(8) .
C2 C3 C4 C5 -2.0(13) .
Ru1 C3 C4 C5 -55.4(7) .
C2 C3 C4 Ru1 53.4(9) .
C3 C4 C5 C6 2.6(14) .
Ru1 C4 C5 C6 -52.4(9) .
C3 C4 C5 Ru1 55.0(7) .
C2 C1 C6 C5 1.6(14) .
Ru1 C1 C6 C5 55.5(9) .
C2 C1 C6 Ru1 -54.0(7) .
C4 C5 C6 C1 -2.4(16) .
Ru1 C5 C6 C1 -55.1(9) .
C4 C5 C6 Ru1 52.6(8) .
C11 C7 C8 C9 -1.5(11) .
C15 C7 C8 C9 -179.2(8) .
Ru1 C7 C8 C9 58.9(8) .
C11 C7 C8 Ru1 -60.4(5) .
C15 C7 C8 Ru1 121.9(8) .
C7 C8 C9 C10 1.1(12) .
Ru1 C8 C9 C10 62.3(5) .
C7 C8 C9 Ru1 -61.2(7) .
C8 C9 C10 C11 -0.2(9) .
Ru1 C9 C10 C11 64.6(5) .
C8 C9 C10 Ru1 -64.8(7) .
C8 C7 C11 C10 1.3(8) .
C15 C7 C11 C10 179.1(7) .
Ru1 C7 C11 C10 -58.9(4) .
C8 C7 C11 C12 -176.3(6) .
C15 C7 C11 C12 1.5(11) .
Ru1 C7 C11 C12 123.5(6) .
C8 C7 C11 Ru1 60.2(6) .
C15 C7 C11 Ru1 -122.0(7) .
C9 C10 C11 C7 -0.7(7) .
Ru1 C10 C11 C7 61.4(4) .
C9 C10 C11 C12 176.9(6) .
Ru1 C10 C11 C12 -121.1(6) .
C9 C10 C11 Ru1 -62.0(5) .
C7 C11 C12 C13 -18.2(8) .
C10 C11 C12 C13 164.6(6) .
Ru1 C11 C12 C13 75.5(6) .
C11 C12 C13 O1 163.2(5) .
C11 C12 C13 C14 51.4(6) .
O1 C13 C14 O2 44.3(6) .
C12 C13 C14 O2 162.9(5) .
O1 C13 C14 C15 165.9(6) .
C12 C13 C14 C15 -75.5(7) .
C8 C7 C15 C14 160.5(7) .
C11 C7 C15 C14 -16.9(9) .
Ru1 C7 C15 C14 -107.0(6) .
O2 C14 C15 C7 165.4(6) .
C13 C14 C15 C7 51.9(7) .
C14 C13 O1 C16 -36.0(6) .
C12 C13 O1 C16 -152.9(5) .
O2 C16 O1 C13 14.2(6) .
C17 C16 O1 C13 129.3(6) .
C18 C16 O1 C13 -101.9(6) .
C13 C14 O2 C16 -36.5(6) .
C15 C14 O2 C16 -156.8(5) .
O1 C16 O2 C14 15.0(6) .
C17 C16 O2 C14 -97.0(9) .
C18 C16 O2 C14 132.6(7) .
C8 C9 Ru1 C10 113.9(8) .
C10 C9 Ru1 C8 -113.9(8) .
C8 C9 Ru1 C2 -76.1(7) .
C10 C9 Ru1 C2 170.0(4) .
C8 C9 Ru1 C11 74.7(6) .
C10 C9 Ru1 C11 -39.1(4) .
C8 C9 Ru1 C1 -41.3(10) .
C10 C9 Ru1 C1 -155.2(6) .
C8 C9 Ru1 C4 -153.1(6) .
C10 C9 Ru1 C4 93.0(5) .
C8 C9 Ru1 C3 -113.9(6) .
C10 C9 Ru1 C3 132.3(4) .
C8 C9 Ru1 C7 33.1(6) .
C10 C9 Ru1 C7 -80.8(5) .
C8 C9 Ru1 C5 172.4(5) .
C10 C9 Ru1 C5 58.6(6) .
C11 C10 Ru1 C9 -114.1(6) .
C11 C10 Ru1 C8 -76.3(5) .
C9 C10 Ru1 C8 37.9(5) .
C11 C10 Ru1 C2 -141.9(9) .
C9 C10 Ru1 C2 -27.7(11) .
C11 C10 Ru1 C6 66.7(5) .
C9 C10 Ru1 C6 -179.1(4) .
C9 C10 Ru1 C11 114.1(6) .
C11 C10 Ru1 C1 28.2(11) .
C9 C10 Ru1 C1 142.4(9) .
C11 C10 Ru1 C4 142.3(4) .
C9 C10 Ru1 C4 -103.6(5) .
C11 C10 Ru1 C3 178.7(4) .
C9 C10 Ru1 C3 -67.2(6) .
C11 C10 Ru1 C7 -36.5(4) .
C9 C10 Ru1 C7 77.6(5) .
C11 C10 Ru1 C5 102.7(4) .
C9 C10 Ru1 C5 -143.2(5) .
C7 C8 Ru1 C9 123.4(9) .
C7 C8 Ru1 C10 81.1(5) .
C9 C8 Ru1 C10 -42.3(6) .
C7 C8 Ru1 C2 -116.6(5) .
C9 C8 Ru1 C2 120.0(6) .
C7 C8 Ru1 C6 -42.8(8) .
C9 C8 Ru1 C6 -166.2(5) .
C7 C8 Ru1 C11 37.1(4) .
C9 C8 Ru1 C11 -86.4(6) .
C7 C8 Ru1 C1 -77.6(5) .
C9 C8 Ru1 C1 158.9(6) .
C7 C8 Ru1 C4 168.3(5) .
C9 C8 Ru1 C4 44.9(9) .
C7 C8 Ru1 C3 -155.7(4) .
C9 C8 Ru1 C3 80.8(7) .
C9 C8 Ru1 C7 -123.4(9) .
C1 C2 Ru1 C9 153.5(5) .
C3 C2 Ru1 C9 -74.8(7) .
C1 C2 Ru1 C10 174.7(8) .
C3 C2 Ru1 C10 -53.6(13) .
C1 C2 Ru1 C8 115.6(5) .
C3 C2 Ru1 C8 -112.7(6) .
C1 C2 Ru1 C6 -28.9(5) .
C3 C2 Ru1 C6 102.9(7) .
C1 C2 Ru1 C11 54.9(8) .
C3 C2 Ru1 C11 -173.4(5) .
C3 C2 Ru1 C1 131.8(9) .
C1 C2 Ru1 C4 -102.5(5) .
C3 C2 Ru1 C4 29.3(6) .
C1 C2 Ru1 C3 -131.8(9) .
C1 C2 Ru1 C7 78.9(6) .
C3 C2 Ru1 C7 -149.3(6) .
C1 C2 Ru1 C5 -65.4(5) .
C3 C2 Ru1 C5 66.3(6) .
C1 C6 Ru1 C10 -160.0(4) .
C5 C6 Ru1 C10 67.1(7) .
C1 C6 Ru1 C8 -56.8(8) .
C5 C6 Ru1 C8 170.3(5) .
C1 C6 Ru1 C2 29.5(5) .
C5 C6 Ru1 C2 -103.4(7) .
C1 C6 Ru1 C11 -122.5(5) .
C5 C6 Ru1 C11 104.6(6) .
C5 C6 Ru1 C1 -132.9(8) .
C1 C6 Ru1 C4 103.9(5) .
C5 C6 Ru1 C4 -29.0(6) .
C1 C6 Ru1 C3 66.7(5) .
C5 C6 Ru1 C3 -66.2(6) .
C1 C6 Ru1 C7 -82.9(5) .
C5 C6 Ru1 C7 144.2(6) .
C1 C6 Ru1 C5 132.9(8) .
C7 C11 Ru1 C9 -76.7(5) .
C10 C11 Ru1 C9 41.6(5) .
C12 C11 Ru1 C9 162.0(7) .
C7 C11 Ru1 C10 -118.3(6) .
C12 C11 Ru1 C10 120.5(7) .
C7 C11 Ru1 C8 -35.3(4) .
C10 C11 Ru1 C8 83.0(5) .
C12 C11 Ru1 C8 -156.5(7) .
C7 C11 Ru1 C2 35.8(8) .
C10 C11 Ru1 C2 154.0(6) .
C12 C11 Ru1 C2 -85.5(8) .
C7 C11 Ru1 C6 109.6(4) .
C10 C11 Ru1 C6 -132.2(4) .
C12 C11 Ru1 C6 -11.7(6) .
C7 C11 Ru1 C1 72.5(5) .
C10 C11 Ru1 C1 -169.3(4) .
C12 C11 Ru1 C1 -48.8(7) .
C7 C11 Ru1 C4 -175.3(4) .
C10 C11 Ru1 C4 -57.0(6) .
C12 C11 Ru1 C4 63.4(7) .
C7 C11 Ru1 C3 -123.4(14) .
C10 C11 Ru1 C3 -5.1(17) .
C12 C11 Ru1 C3 115.4(15) .
C10 C11 Ru1 C7 118.3(6) .
C12 C11 Ru1 C7 -121.3(7) .
C7 C11 Ru1 C5 148.8(4) .
C10 C11 Ru1 C5 -93.0(5) .
C12 C11 Ru1 C5 27.5(6) .
C6 C1 Ru1 C9 174.9(6) .
C2 C1 Ru1 C9 -53.1(8) .
C6 C1 Ru1 C10 53.2(11) .
C2 C1 Ru1 C10 -174.8(8) .
C6 C1 Ru1 C8 147.8(5) .
C2 C1 Ru1 C8 -80.2(6) .
C6 C1 Ru1 C2 -132.0(7) .
C2 C1 Ru1 C6 132.0(7) .
C6 C1 Ru1 C11 74.1(5) .
C2 C1 Ru1 C11 -153.9(5) .
C6 C1 Ru1 C4 -65.4(5) .
C2 C1 Ru1 C4 66.6(5) .
C6 C1 Ru1 C3 -102.6(5) .
C2 C1 Ru1 C3 29.4(5) .
C6 C1 Ru1 C7 111.4(5) .
C2 C1 Ru1 C7 -116.6(5) .
C6 C1 Ru1 C5 -28.7(5) .
C2 C1 Ru1 C5 103.3(6) .
C5 C4 Ru1 C9 -141.8(5) .
C3 C4 Ru1 C9 86.7(6) .
C5 C4 Ru1 C10 -97.3(5) .
C3 C4 Ru1 C10 131.2(5) .
C5 C4 Ru1 C8 -169.4(5) .
C3 C4 Ru1 C8 59.1(7) .
C5 C4 Ru1 C2 102.2(5) .
C3 C4 Ru1 C2 -29.3(5) .
C5 C4 Ru1 C6 28.8(5) .
C3 C4 Ru1 C6 -102.7(5) .
C5 C4 Ru1 C11 -63.3(6) .
C3 C4 Ru1 C11 165.2(4) .
C5 C4 Ru1 C1 65.0(5) .
C3 C4 Ru1 C1 -66.5(5) .
C5 C4 Ru1 C3 131.5(7) .
C3 C4 Ru1 C5 -131.5(7) .
C2 C3 Ru1 C9 121.1(6) .
C4 C3 Ru1 C9 -106.9(5) .
C2 C3 Ru1 C10 160.6(5) .
C4 C3 Ru1 C10 -67.4(6) .
C2 C3 Ru1 C8 82.6(7) .
C4 C3 Ru1 C8 -145.3(5) .
C4 C3 Ru1 C2 132.0(9) .
C2 C3 Ru1 C6 -65.9(6) .
C4 C3 Ru1 C6 66.2(5) .
C2 C3 Ru1 C11 164.8(12) .
C4 C3 Ru1 C11 -63.2(17) .
C2 C3 Ru1 C1 -29.5(6) .
C4 C3 Ru1 C1 102.6(5) .
C2 C3 Ru1 C4 -132.0(9) .
C2 C3 Ru1 C7 56.1(9) .
C4 C3 Ru1 C7 -171.8(5) .
C2 C3 Ru1 C5 -102.6(7) .
C4 C3 Ru1 C5 29.5(5) .
C8 C7 Ru1 C9 -34.5(6) .
C11 C7 Ru1 C9 84.7(5) .
C15 C7 Ru1 C9 -157.1(7) .
C8 C7 Ru1 C10 -81.1(5) .
C11 C7 Ru1 C10 38.1(4) .
C15 C7 Ru1 C10 156.2(7) .
C11 C7 Ru1 C8 119.2(7) .
C15 C7 Ru1 C8 -122.7(8) .
C8 C7 Ru1 C2 78.3(6) .
C11 C7 Ru1 C2 -162.5(4) .
C15 C7 Ru1 C2 -44.3(7) .
C8 C7 Ru1 C6 155.1(5) .
C11 C7 Ru1 C6 -85.7(5) .
C15 C7 Ru1 C6 32.5(7) .
C8 C7 Ru1 C11 -119.2(7) .
C15 C7 Ru1 C11 118.1(8) .
C8 C7 Ru1 C1 116.9(5) .
C11 C7 Ru1 C1 -123.9(4) .
C15 C7 Ru1 C1 -5.7(7) .
C11 C7 Ru1 C3 162.1(5) .
C15 C7 Ru1 C3 -79.7(8) .
C8 C7 Ru1 C5 -170.0(5) .
C11 C7 Ru1 C5 -50.8(6) .
C15 C7 Ru1 C5 67.3(8) .
C6 C5 Ru1 C9 -168.3(5) .
C4 C5 Ru1 C9 59.3(7) .
C6 C5 Ru1 C10 -131.4(6) .
C4 C5 Ru1 C10 96.1(5) .
C6 C5 Ru1 C2 65.6(6) .
C4 C5 Ru1 C2 -66.9(5) .
C4 C5 Ru1 C6 -132.5(9) .
C6 C5 Ru1 C11 -89.5(6) .
C4 C5 Ru1 C11 138.0(5) .
C6 C5 Ru1 C1 28.5(5) .
C4 C5 Ru1 C1 -104.0(5) .
C6 C5 Ru1 C4 132.5(9) .
C6 C5 Ru1 C3 102.8(6) .
C4 C5 Ru1 C3 -29.6(5) .
C6 C5 Ru1 C7 -58.7(8) .
C4 C5 Ru1 C7 168.8(5) .
C24 C19 C20 C21 -4.3(16) .
Ru2 C19 C20 C21 -56.5(9) .
C24 C19 C20 Ru2 52.2(8) .
C19 C20 C21 C22 2.9(14) .
Ru2 C20 C21 C22 -53.9(8) .
C19 C20 C21 Ru2 56.9(9) .
C20 C21 C22 C23 -0.9(15) .
Ru2 C21 C22 C23 -54.5(9) .
C20 C21 C22 Ru2 53.6(7) .
C21 C22 C23 C24 0.5(16) .
Ru2 C22 C23 C24 -53.9(8) .
C21 C22 C23 Ru2 54.4(9) .
C22 C23 C24 C19 -1.9(14) .
Ru2 C23 C24 C19 -55.8(7) .
C22 C23 C24 Ru2 53.9(9) .
C20 C19 C24 C23 3.8(13) .
Ru2 C19 C24 C23 55.8(7) .
C20 C19 C24 Ru2 -52.0(8) .
C29 C25 C26 C27 -1.5(8) .
C33 C25 C26 C27 -179.0(7) .
Ru2 C25 C26 C27 60.6(5) .
C29 C25 C26 Ru2 -62.1(5) .
C33 C25 C26 Ru2 120.4(8) .
C25 C26 C27 C28 0.3(9) .
Ru2 C26 C27 C28 61.0(6) .
C25 C26 C27 Ru2 -60.8(5) .
C26 C27 C28 C29 1.1(9) .
Ru2 C27 C28 C29 63.4(5) .
C26 C27 C28 Ru2 -62.3(6) .
C26 C25 C29 C28 2.2(7) .
C33 C25 C29 C28 -179.8(6) .
Ru2 C25 C29 C28 -61.2(5) .
C26 C25 C29 C30 -174.7(8) .
C33 C25 C29 C30 3.2(11) .
Ru2 C25 C29 C30 121.9(8) .
C26 C25 C29 Ru2 63.4(5) .
C33 C25 C29 Ru2 -118.6(5) .
C27 C28 C29 C25 -1.9(8) .
Ru2 C28 C29 C25 61.7(5) .
C27 C28 C29 C30 175.3(7) .
Ru2 C28 C29 C30 -121.0(7) .
C27 C28 C29 Ru2 -63.6(5) .
C25 C29 C30 C31 -19.3(10) .
C28 C29 C30 C31 164.1(6) .
Ru2 C29 C30 C31 76.5(8) .
C29 C30 C31 O3 161.5(5) .
C29 C30 C31 C32 49.9(7) .
O3 C31 C32 O4 45.7(6) .
C30 C31 C32 O4 166.1(5) .
O3 C31 C32 C33 168.3(5) .
C30 C31 C32 C33 -71.4(7) .
O4 C32 C33 C25 164.6(5) .
C31 C32 C33 C25 48.9(8) .
C26 C25 C33 C32 160.8(8) .
C29 C25 C33 C32 -16.5(8) .
Ru2 C25 C33 C32 -99.8(7) .
C30 C31 O3 C34 -156.7(5) .
C32 C31 O3 C34 -37.4(6) .
O4 C34 O3 C31 16.3(6) .
C36 C34 O3 C31 -101.1(7) .
C35 C34 O3 C31 133.0(6) .
C31 C32 O4 C34 -36.6(6) .
C33 C32 O4 C34 -158.4(5) .
O3 C34 O4 C32 13.8(6) .
C36 C34 O4 C32 133.6(5) .
C35 C34 O4 C32 -104.0(5) .
C27 C28 Ru2 C29 113.2(7) .
C29 C28 Ru2 C27 -113.2(7) .
C27 C28 Ru2 C25 75.6(5) .
C29 C28 Ru2 C25 -37.6(4) .
C27 C28 Ru2 C26 35.5(5) .
C29 C28 Ru2 C26 -77.7(5) .
C27 C28 Ru2 C24 -162.5(5) .
C29 C28 Ru2 C24 84.3(5) .
C27 C28 Ru2 C21 -51.9(7) .
C29 C28 Ru2 C21 -165.1(5) .
C27 C28 Ru2 C22 -86.3(5) .
C29 C28 Ru2 C22 160.5(5) .
C27 C28 Ru2 C23 -125.1(5) .
C29 C28 Ru2 C23 121.7(5) .
C27 C28 Ru2 C19 162.4(5) .
C29 C28 Ru2 C19 49.2(7) .
C25 C29 Ru2 C28 -117.1(6) .
C30 C29 Ru2 C28 115.4(9) .
C25 C29 Ru2 C27 -77.2(4) .
C28 C29 Ru2 C27 39.9(4) .
C30 C29 Ru2 C27 155.3(9) .
C28 C29 Ru2 C25 117.1(6) .
C30 C29 Ru2 C25 -127.6(10) .
C25 C29 Ru2 C20 53.5(6) .
C28 C29 Ru2 C20 170.6(5) .
C30 C29 Ru2 C20 -74.0(9) .
C25 C29 Ru2 C26 -36.1(4) .
C28 C29 Ru2 C26 81.0(5) .
C30 C29 Ru2 C26 -163.6(9) .
C25 C29 Ru2 C24 130.2(4) .
C28 C29 Ru2 C24 -112.7(4) .
C30 C29 Ru2 C24 2.7(8) .
C25 C29 Ru2 C22 -155.4(6) .
C28 C29 Ru2 C22 -38.4(8) .
C30 C29 Ru2 C22 77.0(10) .
C25 C29 Ru2 C23 167.6(4) .
C28 C29 Ru2 C23 -75.3(5) .
C30 C29 Ru2 C23 40.1(9) .
C25 C29 Ru2 C19 89.9(5) .
C28 C29 Ru2 C19 -153.0(4) .
C30 C29 Ru2 C19 -37.6(9) .
C26 C27 Ru2 C28 119.1(7) .
C26 C27 Ru2 C29 78.5(5) .
C28 C27 Ru2 C29 -40.6(5) .
C26 C27 Ru2 C25 35.1(5) .
C28 C27 Ru2 C25 -84.0(5) .
C26 C27 Ru2 C20 -56.6(7) .
C28 C27 Ru2 C20 -175.7(4) .
C28 C27 Ru2 C26 -119.1(7) .
C26 C27 Ru2 C24 155.2(7) .
C28 C27 Ru2 C24 36.1(9) .
C26 C27 Ru2 C21 -92.1(5) .
C28 C27 Ru2 C21 148.9(4) .
C26 C27 Ru2 C22 -131.4(5) .
C28 C27 Ru2 C22 109.5(5) .
C26 C27 Ru2 C23 -169.0(5) .
C28 C27 Ru2 C23 71.9(6) .
C26 C27 Ru2 C19 -7.0(16) .
C28 C27 Ru2 C19 -126.0(12) .
C26 C25 Ru2 C28 -78.9(5) .
C29 C25 Ru2 C28 38.6(4) .
C33 C25 Ru2 C28 147.5(8) .
C26 C25 Ru2 C29 -117.5(6) .
C33 C25 Ru2 C29 108.9(9) .
C26 C25 Ru2 C27 -35.6(5) .
C29 C25 Ru2 C27 81.9(4) .
C33 C25 Ru2 C27 -169.2(8) .
C26 C25 Ru2 C20 96.4(5) .
C29 C25 Ru2 C20 -146.1(4) .
C33 C25 Ru2 C20 -37.2(8) .
C29 C25 Ru2 C26 117.5(6) .
C33 C25 Ru2 C26 -133.6(9) .
C26 C25 Ru2 C24 174.3(5) .
C29 C25 Ru2 C24 -68.3(5) .
C33 C25 Ru2 C24 40.6(8) .
C26 C25 Ru2 C21 60.4(6) .
C29 C25 Ru2 C21 177.9(5) .
C33 C25 Ru2 C21 -73.2(8) .
C26 C25 Ru2 C22 16.6(12) .
C29 C25 Ru2 C22 134.1(10) .
C33 C25 Ru2 C22 -117.0(11) .
C26 C25 Ru2 C23 -147.3(8) .
C29 C25 Ru2 C23 -29.8(9) .
C33 C25 Ru2 C23 79.1(10) .
C26 C25 Ru2 C19 136.2(5) .
C29 C25 Ru2 C19 -106.4(4) .
C33 C25 Ru2 C19 2.5(8) .
C21 C20 Ru2 C29 -165.9(5) .
C19 C20 Ru2 C29 62.5(8) .
C21 C20 Ru2 C27 -63.2(6) .
C19 C20 Ru2 C27 165.2(5) .
C21 C20 Ru2 C25 -133.6(5) .
C19 C20 Ru2 C25 94.8(7) .
C21 C20 Ru2 C26 -95.1(5) .
C19 C20 Ru2 C26 133.3(6) .
C21 C20 Ru2 C24 102.0(5) .
C19 C20 Ru2 C24 -29.6(6) .
C19 C20 Ru2 C21 -131.6(9) .
C21 C20 Ru2 C22 28.9(5) .
C19 C20 Ru2 C22 -102.7(7) .
C21 C20 Ru2 C23 65.7(5) .
C19 C20 Ru2 C23 -65.8(6) .
C21 C20 Ru2 C19 131.6(9) .
C25 C26 Ru2 C28 82.8(5) .
C27 C26 Ru2 C28 -37.6(5) .
C25 C26 Ru2 C29 38.4(4) .
C27 C26 Ru2 C29 -81.9(5) .
C25 C26 Ru2 C27 120.4(7) .
C27 C26 Ru2 C25 -120.4(7) .
C25 C26 Ru2 C20 -97.9(5) .
C27 C26 Ru2 C20 141.7(5) .
C25 C26 Ru2 C24 -16.5(14) .
C27 C26 Ru2 C24 -136.9(11) .
C25 C26 Ru2 C21 -137.1(5) .
C27 C26 Ru2 C21 102.5(5) .
C25 C26 Ru2 C22 -174.1(5) .
C27 C26 Ru2 C22 65.5(6) .
C25 C26 Ru2 C23 146.6(8) .
C27 C26 Ru2 C23 26.2(11) .
C25 C26 Ru2 C19 -61.5(6) .
C27 C26 Ru2 C19 178.1(4) .
C23 C24 Ru2 C28 79.0(5) .
C19 C24 Ru2 C28 -149.6(4) .
C23 C24 Ru2 C29 120.4(5) .
C19 C24 Ru2 C29 -108.2(5) .
C23 C24 Ru2 C27 54.3(9) .
C19 C24 Ru2 C27 -174.2(6) .
C23 C24 Ru2 C25 157.6(5) .
C19 C24 Ru2 C25 -70.9(5) .
C23 C24 Ru2 C20 -102.4(6) .
C19 C24 Ru2 C20 29.1(5) .
C23 C24 Ru2 C26 169.9(11) .
C19 C24 Ru2 C26 -58.6(13) .
C23 C24 Ru2 C21 -65.8(5) .
C19 C24 Ru2 C21 65.7(5) .
C23 C24 Ru2 C22 -29.1(6) .
C19 C24 Ru2 C22 102.4(5) .
C19 C24 Ru2 C23 131.4(7) .
C23 C24 Ru2 C19 -131.4(7) .
C20 C21 Ru2 C28 169.9(5) .
C22 C21 Ru2 C28 -57.5(7) .
C20 C21 Ru2 C27 137.8(5) .
C22 C21 Ru2 C27 -89.6(5) .
C20 C21 Ru2 C25 66.1(6) .
C22 C21 Ru2 C25 -161.2(5) .
C22 C21 Ru2 C20 132.7(7) .
C20 C21 Ru2 C26 98.8(5) .
C22 C21 Ru2 C26 -128.5(5) .
C20 C21 Ru2 C24 -67.2(5) .
C22 C21 Ru2 C24 65.5(5) .
C20 C21 Ru2 C22 -132.7(7) .
C20 C21 Ru2 C23 -103.3(5) .
C22 C21 Ru2 C23 29.4(5) .
C20 C21 Ru2 C19 -29.5(5) .
C22 C21 Ru2 C19 103.1(6) .
C21 C22 Ru2 C28 145.4(5) .
C23 C22 Ru2 C28 -82.8(7) .
C21 C22 Ru2 C29 171.3(6) .
C23 C22 Ru2 C29 -56.9(10) .
C21 C22 Ru2 C27 104.6(5) .
C23 C22 Ru2 C27 -123.6(6) .
C21 C22 Ru2 C25 57.8(12) .
C23 C22 Ru2 C25 -170.4(7) .
C21 C22 Ru2 C20 -28.6(5) .
C23 C22 Ru2 C20 103.2(7) .
C21 C22 Ru2 C26 70.1(6) .
C23 C22 Ru2 C26 -158.1(6) .
C21 C22 Ru2 C24 -103.3(5) .
C23 C22 Ru2 C24 28.5(6) .
C23 C22 Ru2 C21 131.8(9) .
C21 C22 Ru2 C23 -131.8(9) .
C21 C22 Ru2 C19 -65.6(5) .
C23 C22 Ru2 C19 66.2(6) .
C24 C23 Ru2 C28 -115.7(5) .
C22 C23 Ru2 C28 111.7(6) .
C24 C23 Ru2 C29 -76.2(6) .
C22 C23 Ru2 C29 151.2(6) .
C24 C23 Ru2 C27 -153.8(5) .
C22 C23 Ru2 C27 73.6(7) .
C24 C23 Ru2 C25 -54.8(10) .
C22 C23 Ru2 C25 172.6(5) .
C24 C23 Ru2 C20 66.9(5) .
C22 C23 Ru2 C20 -65.6(6) .
C24 C23 Ru2 C26 -172.2(8) .
C22 C23 Ru2 C26 55.2(12) .
C22 C23 Ru2 C24 -132.6(9) .
C24 C23 Ru2 C21 103.3(5) .
C22 C23 Ru2 C21 -29.3(6) .
C24 C23 Ru2 C22 132.6(9) .
C24 C23 Ru2 C19 30.1(5) .
C22 C23 Ru2 C19 -102.5(7) .
C20 C19 Ru2 C28 -172.6(5) .
C24 C19 Ru2 C28 55.4(7) .
C20 C19 Ru2 C29 -140.7(6) .
C24 C19 Ru2 C29 87.3(5) .
C20 C19 Ru2 C27 -60.9(16) .
C24 C19 Ru2 C27 167.1(12) .
C20 C19 Ru2 C25 -99.6(6) .
C24 C19 Ru2 C25 128.4(5) .
C24 C19 Ru2 C20 -132.0(9) .
C20 C19 Ru2 C26 -66.5(8) .
C24 C19 Ru2 C26 161.5(5) .
C20 C19 Ru2 C24 132.0(9) .
C20 C19 Ru2 C21 29.2(6) .
C24 C19 Ru2 C21 -102.8(4) .
C20 C19 Ru2 C22 66.0(6) .
C24 C19 Ru2 C22 -66.0(5) .
C20 C19 Ru2 C23 103.0(7) .
C24 C19 Ru2 C23 -29.0(5) .
C42 C37 C38 C39 -0.6(13) .
Ru3 C37 C38 C39 -54.7(9) .
C42 C37 C38 Ru3 54.1(7) .
C37 C38 C39 C40 0.5(17) .
Ru3 C38 C39 C40 -54.1(10) .
C37 C38 C39 Ru3 54.7(8) .
C38 C39 C40 C41 -0.6(16) .
Ru3 C39 C40 C41 -55.0(7) .
C38 C39 C40 Ru3 54.4(10) .
C39 C40 C41 C42 0.9(15) .
Ru3 C40 C41 C42 -53.8(9) .
C39 C40 C41 Ru3 54.6(7) .
C38 C37 C42 C41 0.9(14) .
Ru3 C37 C42 C41 55.3(10) .
C38 C37 C42 Ru3 -54.4(7) .
C40 C41 C42 C37 -1.0(17) .
Ru3 C41 C42 C37 -55.4(9) .
C40 C41 C42 Ru3 54.3(9) .
C47 C43 C44 C45 -2.0(10) .
C51 C43 C44 C45 -177.7(8) .
Ru3 C43 C44 C45 60.6(7) .
C47 C43 C44 Ru3 -62.6(6) .
C51 C43 C44 Ru3 121.7(8) .
C43 C44 C45 C46 0.9(11) .
Ru3 C44 C45 C46 61.8(6) .
C43 C44 C45 Ru3 -60.9(6) .
C44 C45 C46 C47 0.4(10) .
Ru3 C45 C46 C47 62.9(6) .
C44 C45 C46 Ru3 -62.5(7) .
C44 C43 C47 C46 2.2(9) .
C51 C43 C47 C46 177.7(8) .
Ru3 C43 C47 C46 -59.7(5) .
C44 C43 C47 C48 -177.6(6) .
C51 C43 C47 C48 -2.1(13) .
Ru3 C43 C47 C48 120.5(6) .
C44 C43 C47 Ru3 61.9(6) .
C51 C43 C47 Ru3 -122.6(9) .
C45 C46 C47 C43 -1.7(9) .
Ru3 C46 C47 C43 61.0(5) .
C45 C46 C47 C48 178.2(7) .
Ru3 C46 C47 C48 -119.1(8) .
C45 C46 C47 Ru3 -62.7(6) .
C43 C47 C48 C49 -16.3(9) .
C46 C47 C48 C49 163.9(7) .
Ru3 C47 C48 C49 72.3(8) .
C47 C48 C49 O5 163.4(5) .
C47 C48 C49 C50 50.3(7) .
O5 C49 C50 O6 42.9(6) .
C48 C49 C50 O6 163.4(5) .
O5 C49 C50 C51 166.7(6) .
C48 C49 C50 C51 -72.8(7) .
O6 C50 C51 C43 163.2(6) .
C49 C50 C51 C43 48.5(8) .
C47 C43 C51 C50 -13.7(11) .
C44 C43 C51 C50 161.1(7) .
Ru3 C43 C51 C50 -108.4(7) .
C48 C49 O5 C52 -152.9(5) .
C50 C49 O5 C52 -34.7(6) .
O6 C52 O5 C49 13.4(6) .
C53 C52 O5 C49 130.3(6) .
C54 C52 O5 C49 -103.0(6) .
C51 C50 O6 C52 -156.8(5) .
C49 C50 O6 C52 -35.5(6) .
O5 C52 O6 C50 15.3(6) .
C53 C52 O6 C50 -100.9(8) .
C54 C52 O6 C50 133.8(7) .
C47 C46 Ru3 C45 -117.7(7) .
C45 C46 Ru3 C43 82.0(5) .
C47 C46 Ru3 C43 -35.7(4) .
C45 C46 Ru3 C47 117.7(7) .
C45 C46 Ru3 C39 -65.7(6) .
C47 C46 Ru3 C39 176.6(5) .
C45 C46 Ru3 C44 38.3(5) .
C47 C46 Ru3 C44 -79.4(5) .
C45 C46 Ru3 C42 -176.4(5) .
C47 C46 Ru3 C42 65.9(6) .
C45 C46 Ru3 C37 143.0(11) .
C47 C46 Ru3 C37 25.3(13) .
C45 C46 Ru3 C41 -140.2(5) .
C47 C46 Ru3 C41 102.1(5) .
C45 C46 Ru3 C40 -101.1(5) .
C47 C46 Ru3 C40 141.2(5) .
C45 C46 Ru3 C38 -26.6(11) .
C47 C46 Ru3 C38 -144.3(8) .
C44 C45 Ru3 C46 117.0(8) .
C46 C45 Ru3 C43 -78.9(6) .
C44 C45 Ru3 C43 38.1(5) .
C46 C45 Ru3 C47 -38.0(5) .
C44 C45 Ru3 C47 79.0(6) .
C46 C45 Ru3 C39 131.6(5) .
C44 C45 Ru3 C39 -111.4(6) .
C46 C45 Ru3 C44 -117.0(8) .
C46 C45 Ru3 C42 14.7(18) .
C44 C45 Ru3 C42 131.8(15) .
C46 C45 Ru3 C37 -157.2(7) .
C44 C45 Ru3 C37 -40.2(10) .
C46 C45 Ru3 C41 59.1(7) .
C44 C45 Ru3 C41 176.1(5) .
C46 C45 Ru3 C40 93.2(5) .
C44 C45 Ru3 C40 -149.8(5) .
C46 C45 Ru3 C38 168.6(5) .
C44 C45 Ru3 C38 -74.4(6) .
C47 C43 Ru3 C46 37.6(5) .
C44 C43 Ru3 C46 -79.7(5) .
C51 C43 Ru3 C46 161.5(9) .
C47 C43 Ru3 C45 79.6(5) .
C44 C43 Ru3 C45 -37.6(5) .
C51 C43 Ru3 C45 -156.5(9) .
C44 C43 Ru3 C47 -117.3(7) .
C51 C43 Ru3 C47 123.9(9) .
C47 C43 Ru3 C39 159.5(6) .
C44 C43 Ru3 C39 42.2(9) .
C51 C43 Ru3 C39 -76.6(10) .
C47 C43 Ru3 C44 117.3(7) .
C51 C43 Ru3 C44 -118.9(10) .
C47 C43 Ru3 C42 -88.6(5) .
C44 C43 Ru3 C42 154.2(5) .
C51 C43 Ru3 C42 35.3(8) .
C47 C43 Ru3 C37 -127.3(5) .
C44 C43 Ru3 C37 115.4(5) .
C51 C43 Ru3 C37 -3.5(8) .
C47 C43 Ru3 C41 -52.5(7) .
C44 C43 Ru3 C41 -169.8(4) .
C51 C43 Ru3 C41 71.3(9) .
C47 C43 Ru3 C38 -166.9(4) .
C44 C43 Ru3 C38 75.8(5) .
C51 C43 Ru3 C38 -43.0(8) .
C43 C47 Ru3 C46 -119.0(6) .
C48 C47 Ru3 C46 125.0(10) .
C43 C47 Ru3 C45 -81.9(5) .
C46 C47 Ru3 C45 37.1(5) .
C48 C47 Ru3 C45 162.1(8) .
C46 C47 Ru3 C43 119.0(6) .
C48 C47 Ru3 C43 -116.0(9) .
C43 C47 Ru3 C39 -130.8(14) .
C46 C47 Ru3 C39 -11.8(16) .
C48 C47 Ru3 C39 113.3(13) .
C43 C47 Ru3 C44 -38.8(4) .
C46 C47 Ru3 C44 80.2(5) .
C48 C47 Ru3 C44 -154.7(8) .
C43 C47 Ru3 C42 107.0(5) .
C46 C47 Ru3 C42 -134.0(5) .
C48 C47 Ru3 C42 -8.9(8) .
C43 C47 Ru3 C37 69.6(6) .
C46 C47 Ru3 C37 -171.4(5) .
C48 C47 Ru3 C37 -46.3(9) .
C43 C47 Ru3 C41 147.0(5) .
C46 C47 Ru3 C41 -94.0(5) .
C48 C47 Ru3 C41 31.1(8) .
C43 C47 Ru3 C40 -176.6(5) .
C46 C47 Ru3 C40 -57.6(6) .
C48 C47 Ru3 C40 67.4(8) .
C43 C47 Ru3 C38 28.5(9) .
C46 C47 Ru3 C38 147.5(7) .
C48 C47 Ru3 C38 -87.5(10) .
C40 C39 Ru3 C46 -67.4(6) .
C38 C39 Ru3 C46 156.7(6) .
C40 C39 Ru3 C45 -103.0(5) .
C38 C39 Ru3 C45 121.1(6) .
C40 C39 Ru3 C43 -171.5(6) .
C38 C39 Ru3 C43 52.5(10) .
C40 C39 Ru3 C47 -58.0(16) .
C38 C39 Ru3 C47 166.1(11) .
C40 C39 Ru3 C44 -143.4(5) .
C38 C39 Ru3 C44 80.7(7) .
C40 C39 Ru3 C42 67.3(5) .
C38 C39 Ru3 C42 -68.7(6) .
C40 C39 Ru3 C37 104.1(5) .
C38 C39 Ru3 C37 -31.9(6) .
C40 C39 Ru3 C41 30.0(5) .
C38 C39 Ru3 C41 -105.9(7) .
C38 C39 Ru3 C40 -135.9(9) .
C40 C39 Ru3 C38 135.9(9) .
C45 C44 Ru3 C46 -37.5(5) .
C43 C44 Ru3 C46 80.0(6) .
C43 C44 Ru3 C45 117.5(8) .
C45 C44 Ru3 C43 -117.5(8) .
C45 C44 Ru3 C47 -81.0(6) .
C43 C44 Ru3 C47 36.5(5) .
C45 C44 Ru3 C39 84.3(6) .
C43 C44 Ru3 C39 -158.2(5) .
C45 C44 Ru3 C42 -165.0(5) .
C43 C44 Ru3 C42 -47.5(8) .
C45 C44 Ru3 C37 160.9(5) .
C43 C44 Ru3 C37 -81.6(6) .
C45 C44 Ru3 C40 49.2(8) .
C43 C44 Ru3 C40 166.7(5) .
C45 C44 Ru3 C38 121.9(6) .
C43 C44 Ru3 C38 -120.6(5) .
C37 C42 Ru3 C46 -162.0(5) .
C41 C42 Ru3 C46 65.8(8) .
C37 C42 Ru3 C45 -174.1(14) .
C41 C42 Ru3 C45 53.7(19) .
C37 C42 Ru3 C43 -85.5(6) .
C41 C42 Ru3 C43 142.3(6) .
C37 C42 Ru3 C47 -124.8(5) .
C41 C42 Ru3 C47 103.0(6) .
C37 C42 Ru3 C39 66.6(5) .
C41 C42 Ru3 C39 -65.6(6) .
C37 C42 Ru3 C44 -54.6(8) .
C41 C42 Ru3 C44 173.2(5) .
C41 C42 Ru3 C37 -132.2(9) .
C37 C42 Ru3 C41 132.2(9) .
C37 C42 Ru3 C40 103.2(5) .
C41 C42 Ru3 C40 -29.0(6) .
C37 C42 Ru3 C38 29.7(5) .
C41 C42 Ru3 C38 -102.5(7) .
C42 C37 Ru3 C46 54.0(13) .
C38 C37 Ru3 C46 -173.8(10) .
C42 C37 Ru3 C45 177.5(6) .
C38 C37 Ru3 C45 -50.3(9) .
C42 C37 Ru3 C43 109.3(5) .
C38 C37 Ru3 C43 -118.5(5) .
C42 C37 Ru3 C47 73.3(6) .
C38 C37 Ru3 C47 -154.5(5) .
C42 C37 Ru3 C39 -101.7(6) .
C38 C37 Ru3 C39 30.5(5) .
C42 C37 Ru3 C44 150.0(5) .
C38 C37 Ru3 C44 -77.8(5) .
C38 C37 Ru3 C42 132.2(7) .
C42 C37 Ru3 C41 -29.2(5) .
C38 C37 Ru3 C41 103.0(5) .
C42 C37 Ru3 C40 -65.7(5) .
C38 C37 Ru3 C40 66.5(5) .
C42 C37 Ru3 C38 -132.2(7) .
C40 C41 Ru3 C46 94.3(5) .
C42 C41 Ru3 C46 -133.7(6) .
C40 C41 Ru3 C45 60.4(6) .
C42 C41 Ru3 C45 -167.7(5) .
C40 C41 Ru3 C43 167.0(5) .
C42 C41 Ru3 C43 -61.1(8) .
C40 C41 Ru3 C47 135.9(5) .
C42 C41 Ru3 C47 -92.1(6) .
C40 C41 Ru3 C39 -29.7(5) .
C42 C41 Ru3 C39 102.3(7) .
C40 C41 Ru3 C42 -132.0(9) .
C40 C41 Ru3 C37 -103.1(5) .
C42 C41 Ru3 C37 28.8(6) .
C42 C41 Ru3 C40 132.0(9) .
C40 C41 Ru3 C38 -65.3(5) .
C42 C41 Ru3 C38 66.7(6) .
C39 C40 Ru3 C46 130.2(6) .
C41 C40 Ru3 C46 -99.2(5) .
C39 C40 Ru3 C45 90.1(6) .
C41 C40 Ru3 C45 -139.3(5) .
C39 C40 Ru3 C47 164.0(5) .
C41 C40 Ru3 C47 -65.4(6) .
C41 C40 Ru3 C39 130.6(8) .
C39 C40 Ru3 C44 59.8(7) .
C41 C40 Ru3 C44 -169.7(5) .
C39 C40 Ru3 C42 -101.2(6) .
C41 C40 Ru3 C42 29.4(5) .
C39 C40 Ru3 C37 -64.8(5) .
C41 C40 Ru3 C37 65.7(5) .
C39 C40 Ru3 C41 -130.6(8) .
C39 C40 Ru3 C38 -26.7(5) .
C41 C40 Ru3 C38 103.8(5) .
C39 C38 Ru3 C46 -56.1(12) .
C37 C38 Ru3 C46 175.3(7) .
C39 C38 Ru3 C45 -74.9(7) .
C37 C38 Ru3 C45 156.4(5) .
C39 C38 Ru3 C43 -152.7(6) .
C37 C38 Ru3 C43 78.6(6) .
C39 C38 Ru3 C47 -172.2(6) .
C37 C38 Ru3 C47 59.1(9) .
C37 C38 Ru3 C39 -128.6(9) .
C39 C38 Ru3 C44 -113.4(6) .
C37 C38 Ru3 C44 117.9(5) .
C39 C38 Ru3 C42 100.0(7) .
C37 C38 Ru3 C42 -28.6(5) .
C39 C38 Ru3 C37 128.6(9) .
C39 C38 Ru3 C41 63.0(6) .
C37 C38 Ru3 C41 -65.6(5) .
C39 C38 Ru3 C40 26.7(6) .
C37 C38 Ru3 C40 -101.9(5) .
C60 C55 C56 C57 -1.7(16) .
Ru4 C55 C56 C57 -54.8(8) .
C60 C55 C56 Ru4 53.2(8) .
C55 C56 C57 C58 0.6(14) .
Ru4 C56 C57 C58 -54.8(7) .
C55 C56 C57 Ru4 55.4(9) .
C56 C57 C58 C59 0.7(13) .
Ru4 C57 C58 C59 -53.4(9) .
C56 C57 C58 Ru4 54.2(7) .
C57 C58 C59 C60 -1.0(17) .
Ru4 C58 C59 C60 -54.8(10) .
C57 C58 C59 Ru4 53.8(8) .
C58 C59 C60 C55 -0.1(15) .
Ru4 C59 C60 C55 -54.8(7) .
C58 C59 C60 Ru4 54.7(10) .
C56 C55 C60 C59 1.4(14) .
Ru4 C55 C60 C59 54.4(8) .
C56 C55 C60 Ru4 -53.0(9) .
C65 C61 C62 C63 -0.4(8) .
C69 C61 C62 C63 -179.7(7) .
Ru4 C61 C62 C63 61.5(5) .
C65 C61 C62 Ru4 -62.0(4) .
C69 C61 C62 Ru4 118.8(7) .
C61 C62 C63 C64 -0.6(10) .
Ru4 C62 C63 C64 62.1(8) .
C61 C62 C63 Ru4 -62.7(5) .
C62 C63 C64 C65 1.5(12) .
Ru4 C63 C64 C65 63.8(7) .
C62 C63 C64 Ru4 -62.3(6) .
C63 C64 C65 C61 -1.8(11) .
Ru4 C64 C65 C61 60.5(5) .
C63 C64 C65 C66 176.3(9) .
Ru4 C64 C65 C66 -121.4(8) .
C63 C64 C65 Ru4 -62.3(8) .
C62 C61 C65 C64 1.4(8) .
C69 C61 C65 C64 -179.4(7) .
Ru4 C61 C65 C64 -60.2(6) .
C62 C61 C65 C66 -176.9(7) .
C69 C61 C65 C66 2.3(11) .
Ru4 C61 C65 C66 121.6(7) .
C62 C61 C65 Ru4 61.5(4) .
C69 C61 C65 Ru4 -119.2(7) .
C64 C65 C66 C67 164.0(8) .
C61 C65 C66 C67 -18.1(9) .
Ru4 C65 C66 C67 70.7(7) .
C65 C66 C67 O7 162.1(5) .
C65 C66 C67 C68 50.6(7) .
O7 C67 C68 O8 45.2(6) .
C66 C67 C68 O8 164.9(5) .
O7 C67 C68 C69 168.0(5) .
C66 C67 C68 C69 -72.3(7) .
C62 C61 C69 C68 163.4(6) .
C65 C61 C69 C68 -15.6(9) .
Ru4 C61 C69 C68 -106.6(6) .
O8 C68 C69 C61 164.4(5) .
C67 C68 C69 C61 48.0(7) .
C68 C67 O7 C70 -39.0(6) .
C66 C67 O7 C70 -158.5(5) .
O8 C70 O7 C67 18.3(6) .
C72 C70 O7 C67 -97.2(8) .
C71 C70 O7 C67 132.8(6) .
C67 C68 O8 C70 -35.1(6) .
C69 C68 O8 C70 -157.9(5) .
O7 C70 O8 C68 11.6(6) .
C72 C70 O8 C68 132.0(5) .
C71 C70 O8 C68 -104.9(5) .
C65 C64 Ru4 C63 -119.4(8) .
C65 C64 Ru4 C62 -80.7(5) .
C63 C64 Ru4 C62 38.7(6) .
C65 C64 Ru4 C59 116.6(5) .
C63 C64 Ru4 C59 -124.0(6) .
C65 C64 Ru4 C61 -37.8(4) .
C63 C64 Ru4 C61 81.6(6) .
C63 C64 Ru4 C65 119.4(8) .
C65 C64 Ru4 C57 -167.5(5) .
C63 C64 Ru4 C57 -48.1(9) .
C65 C64 Ru4 C60 79.3(5) .
C63 C64 Ru4 C60 -161.3(6) .
C65 C64 Ru4 C55 43.6(8) .
C63 C64 Ru4 C55 163.0(5) .
C65 C64 Ru4 C58 156.8(5) .
C63 C64 Ru4 C58 -83.8(7) .
C62 C63 Ru4 C64 116.8(8) .
C64 C63 Ru4 C62 -116.8(8) .
C64 C63 Ru4 C59 73.5(7) .
C62 C63 Ru4 C59 -169.6(4) .
C64 C63 Ru4 C61 -78.6(6) .
C62 C63 Ru4 C61 38.2(4) .
C64 C63 Ru4 C65 -35.3(5) .
C62 C63 Ru4 C65 81.5(5) .
C64 C63 Ru4 C56 -172.8(5) .
C62 C63 Ru4 C56 -56.0(7) .
C64 C63 Ru4 C57 151.0(6) .
C62 C63 Ru4 C57 -92.1(5) .
C64 C63 Ru4 C60 38.0(11) .
C62 C63 Ru4 C60 154.8(6) .
C64 C63 Ru4 C55 -119.1(16) .
C62 C63 Ru4 C55 -2.2(19) .
C64 C63 Ru4 C58 111.3(6) .
C62 C63 Ru4 C58 -131.9(5) .
C61 C62 Ru4 C64 78.7(5) .
C63 C62 Ru4 C64 -37.4(5) .
C61 C62 Ru4 C63 116.1(6) .
C61 C62 Ru4 C59 144.6(9) .
C63 C62 Ru4 C59 28.5(12) .
C63 C62 Ru4 C61 -116.1(6) .
C61 C62 Ru4 C65 38.4(4) .
C63 C62 Ru4 C65 -77.7(5) .
C61 C62 Ru4 C56 -100.5(4) .
C63 C62 Ru4 C56 143.4(5) .
C61 C62 Ru4 C57 -140.6(4) .
C63 C62 Ru4 C57 103.3(5) .
C61 C62 Ru4 C60 -24.7(12) .
C63 C62 Ru4 C60 -140.8(9) .
C61 C62 Ru4 C55 -64.4(5) .
C63 C62 Ru4 C55 179.5(5) .
C61 C62 Ru4 C58 -177.7(4) .
C63 C62 Ru4 C58 66.2(6) .
C60 C59 Ru4 C64 -115.0(5) .
C58 C59 Ru4 C64 110.0(6) .
C60 C59 Ru4 C63 -153.0(5) .
C58 C59 Ru4 C63 72.0(7) .
C60 C59 Ru4 C62 -174.4(9) .
C58 C59 Ru4 C62 50.6(13) .
C60 C59 Ru4 C61 -51.1(9) .
C58 C59 Ru4 C61 173.9(5) .
C60 C59 Ru4 C65 -77.7(6) .
C58 C59 Ru4 C65 147.3(5) .
C60 C59 Ru4 C56 66.3(5) .
C58 C59 Ru4 C56 -68.7(6) .
C60 C59 Ru4 C57 104.0(5) .
C58 C59 Ru4 C57 -30.9(6) .
C58 C59 Ru4 C60 -135.0(9) .
C60 C59 Ru4 C55 29.5(5) .
C58 C59 Ru4 C55 -105.5(7) .
C60 C59 Ru4 C58 135.0(9) .
C62 C61 Ru4 C64 -81.3(5) .
C65 C61 Ru4 C64 35.3(5) .
C69 C61 Ru4 C64 157.2(7) .
C62 C61 Ru4 C63 -38.9(5) .
C65 C61 Ru4 C63 77.6(5) .
C69 C61 Ru4 C63 -160.4(7) .
C65 C61 Ru4 C62 116.6(6) .
C69 C61 Ru4 C62 -121.5(7) .
C62 C61 Ru4 C59 -155.2(7) .
C65 C61 Ru4 C59 -38.7(9) .
C69 C61 Ru4 C59 83.3(8) .
C62 C61 Ru4 C65 -116.6(6) .
C69 C61 Ru4 C65 121.9(8) .
C62 C61 Ru4 C56 94.4(5) .
C65 C61 Ru4 C56 -149.1(4) .
C69 C61 Ru4 C56 -27.1(7) .
C62 C61 Ru4 C57 58.1(6) .
C65 C61 Ru4 C57 174.6(5) .
C69 C61 Ru4 C57 -63.4(8) .
C62 C61 Ru4 C60 171.0(4) .
C65 C61 Ru4 C60 -72.4(5) .
C69 C61 Ru4 C60 49.5(7) .
C62 C61 Ru4 C55 133.8(4) .
C65 C61 Ru4 C55 -109.6(4) .
C69 C61 Ru4 C55 12.3(6) .
C62 C61 Ru4 C58 8.0(13) .
C65 C61 Ru4 C58 124.6(11) .
C69 C61 Ru4 C58 -113.5(12) .
C61 C65 Ru4 C64 -118.9(7) .
C66 C65 Ru4 C64 124.7(8) .
C64 C65 Ru4 C63 36.9(6) .
C61 C65 Ru4 C63 -82.0(5) .
C66 C65 Ru4 C63 161.7(7) .
C64 C65 Ru4 C62 80.8(5) .
C61 C65 Ru4 C62 -38.1(4) .
C66 C65 Ru4 C62 -154.5(7) .
C64 C65 Ru4 C59 -79.1(6) .
C61 C65 Ru4 C59 162.0(4) .
C66 C65 Ru4 C59 45.6(7) .
C64 C65 Ru4 C61 118.9(7) .
C66 C65 Ru4 C61 -116.4(8) .
C64 C65 Ru4 C56 169.3(5) .
C61 C65 Ru4 C56 50.4(7) .
C66 C65 Ru4 C56 -66.0(8) .
C64 C65 Ru4 C60 -115.8(5) .
C61 C65 Ru4 C60 125.3(4) .
C66 C65 Ru4 C60 8.9(7) .
C64 C65 Ru4 C55 -154.9(5) .
C61 C65 Ru4 C55 86.2(5) .
C66 C65 Ru4 C55 -30.2(7) .
C64 C65 Ru4 C58 -40.9(8) .
C61 C65 Ru4 C58 -159.8(5) .
C66 C65 Ru4 C58 83.8(8) .
C55 C56 Ru4 C63 165.7(5) .
C57 C56 Ru4 C63 -62.6(7) .
C55 C56 Ru4 C62 132.2(6) .
C57 C56 Ru4 C62 -96.1(5) .
C55 C56 Ru4 C59 -64.4(6) .
C57 C56 Ru4 C59 67.3(5) .
C55 C56 Ru4 C61 91.4(6) .
C57 C56 Ru4 C61 -136.9(5) .
C55 C56 Ru4 C65 60.4(8) .
C57 C56 Ru4 C65 -167.9(5) .
C55 C56 Ru4 C57 -131.7(9) .
C55 C56 Ru4 C60 -29.0(5) .
C57 C56 Ru4 C60 102.8(5) .
C57 C56 Ru4 C55 131.7(9) .
C55 C56 Ru4 C58 -102.6(6) .
C57 C56 Ru4 C58 29.1(5) .
C56 C57 Ru4 C64 168.8(5) .
C58 C57 Ru4 C64 -58.8(7) .
C56 C57 Ru4 C63 139.2(5) .
C58 C57 Ru4 C63 -88.3(6) .
C56 C57 Ru4 C62 97.6(5) .
C58 C57 Ru4 C62 -129.9(5) .
C56 C57 Ru4 C59 -101.3(6) .
C58 C57 Ru4 C59 31.2(5) .
C56 C57 Ru4 C61 64.0(6) .
C58 C57 Ru4 C61 -163.6(5) .
C58 C57 Ru4 C56 132.5(7) .
C56 C57 Ru4 C60 -66.1(5) .
C58 C57 Ru4 C60 66.4(5) .
C56 C57 Ru4 C55 -29.3(5) .
C58 C57 Ru4 C55 103.2(5) .
C56 C57 Ru4 C58 -132.5(7) .
C59 C60 Ru4 C64 80.3(6) .
C55 C60 Ru4 C64 -147.7(5) .
C59 C60 Ru4 C63 54.9(9) .
C55 C60 Ru4 C63 -173.1(6) .
C59 C60 Ru4 C62 174.3(9) .
C55 C60 Ru4 C62 -53.7(12) .
C55 C60 Ru4 C59 132.0(7) .
C59 C60 Ru4 C61 155.9(5) .
C55 C60 Ru4 C61 -72.1(5) .
C59 C60 Ru4 C65 117.5(5) .
C55 C60 Ru4 C65 -110.5(5) .
C59 C60 Ru4 C56 -103.0(6) .
C55 C60 Ru4 C56 29.0(5) .
C59 C60 Ru4 C57 -65.6(5) .
C55 C60 Ru4 C57 66.4(5) .
C59 C60 Ru4 C55 -132.0(7) .
C59 C60 Ru4 C58 -28.2(5) .
C55 C60 Ru4 C58 103.8(5) .
C56 C55 Ru4 C64 -169.9(5) .
C60 C55 Ru4 C64 57.7(7) .
C56 C55 Ru4 C63 -64.7(18) .
C60 C55 Ru4 C63 162.9(15) .
C56 C55 Ru4 C62 -66.6(7) .
C60 C55 Ru4 C62 161.0(4) .
C56 C55 Ru4 C59 103.9(7) .
C60 C55 Ru4 C59 -28.4(5) .
C56 C55 Ru4 C61 -102.4(6) .
C60 C55 Ru4 C61 125.2(5) .
C56 C55 Ru4 C65 -143.1(6) .
C60 C55 Ru4 C65 84.5(5) .
C60 C55 Ru4 C56 -132.4(8) .
C56 C55 Ru4 C57 29.7(6) .
C60 C55 Ru4 C57 -102.7(4) .
C56 C55 Ru4 C60 132.4(8) .
C56 C55 Ru4 C58 66.9(6) .
C60 C55 Ru4 C58 -65.5(5) .
C57 C58 Ru4 C64 145.1(5) .
C59 C58 Ru4 C64 -85.8(7) .
C57 C58 Ru4 C63 105.7(5) .
C59 C58 Ru4 C63 -125.2(6) .
C57 C58 Ru4 C62 68.8(6) .
C59 C58 Ru4 C62 -162.1(6) .
C57 C58 Ru4 C59 -129.1(9) .
C57 C58 Ru4 C61 62.5(13) .
C59 C58 Ru4 C61 -168.4(9) .
C57 C58 Ru4 C65 170.5(5) .
C59 C58 Ru4 C65 -60.4(9) .
C57 C58 Ru4 C56 -29.1(5) .
C59 C58 Ru4 C56 100.0(7) .
C59 C58 Ru4 C57 129.1(9) .
C57 C58 Ru4 C60 -102.5(5) .
C59 C58 Ru4 C60 26.6(6) .
C57 C58 Ru4 C55 -66.0(5) .
C59 C58 Ru4 C55 63.2(6) .
Cl1 C73A Cl1 C73B 0.000(14) 2_557
Cl1 C73B Cl1 C73A 0.000(15) 2_557
Cl2 C74A Cl2 C74B 0.000(5) 2_556
Cl2 C74B Cl2 C74A 0.000(5) 2_556
